data_4515894
loop_
_publ_author_name
'Berti, Beatrice'
'Ciabatti, Iacopo'
'Femoni, Cristina'
'Iapalucci, Maria Carmela'
'Zacchini, Stefano'

_publ_section_title
;
 Cluster Core Isomerism Induced by Crystal Packing Effects in the
 [HCo<sub>15</sub>Pd<sub>9</sub>C<sub>3</sub>(CO)<sub>38</sub>]<sup>2-</sup>
 Molecular Nanocluster.
;
_journal_issue 10
_journal_name_full 'ACS omega'
_journal_page_first 13239
_journal_page_last 13250
_journal_paper_doi 10.1021/acsomega.8b02109
_journal_volume 3
_journal_year 2018
_chemical_formula_sum 'C99 H56 Cl2 Co15 O38 P3 Pd9'
_chemical_formula_weight 3858.79
_space_group_crystal_system triclinic
_space_group_IT_number 2
_space_group_name_Hall '-P 1'
_space_group_name_H-M_alt 'P -1'
_atom_sites_solution_hydrogens geom
_audit_creation_method SHELXL-2014/7
_cell_angle_alpha 90.390(2)
_cell_angle_beta 94.828(2)
_cell_angle_gamma 112.141(2)
_cell_formula_units_Z 2
_cell_length_a 12.7433(12)
_cell_length_b 16.7009(16)
_cell_length_c 28.227(3)
_cell_measurement_reflns_used 9784
_cell_measurement_temperature 100(2)
_cell_measurement_theta_max 28.718
_cell_measurement_theta_min 2.361
_cell_volume 5539.8(10)
_computing_cell_refinement 'APEX2 (Bruker AXS, 2006)'
_computing_data_collection 'APEX2 (Bruker AXS, 2006)'
_computing_data_reduction 'SAINT (Bruker AXS, 2004)'
_computing_molecular_graphics 'SCHAKAL99 (Keller, 1999)'
_computing_publication_material 'XCIF (Bruker AXS, 2001)'
_computing_structure_refinement 'SHELXL-2014/7 (Sheldrick, 2014)'
_computing_structure_solution 'SHELXL-2014/7 (Sheldrick, 2014)'
_diffrn_ambient_temperature 100(2)
_diffrn_measured_fraction_theta_full 0.998
_diffrn_measured_fraction_theta_max 0.998
_diffrn_measurement_device_type 'PHOTON100 area detector'
_diffrn_measurement_method 'phi and omega scans'
_diffrn_radiation_type MoK\a
_diffrn_radiation_wavelength 0.71073
_diffrn_reflns_av_R_equivalents 0.0488
_diffrn_reflns_av_unetI/netI 0.0485
_diffrn_reflns_Laue_measured_fraction_full 0.998
_diffrn_reflns_Laue_measured_fraction_max 0.998
_diffrn_reflns_limit_h_max 15
_diffrn_reflns_limit_h_min -15
_diffrn_reflns_limit_k_max 19
_diffrn_reflns_limit_k_min -19
_diffrn_reflns_limit_l_max 33
_diffrn_reflns_limit_l_min -33
_diffrn_reflns_number 67027
_diffrn_reflns_point_group_measured_fraction_full 0.998
_diffrn_reflns_point_group_measured_fraction_max 0.998
_diffrn_reflns_theta_full 25.098
_diffrn_reflns_theta_max 25.098
_diffrn_reflns_theta_min 1.317
_diffrn_source 'fine-focus sealed tube'
_exptl_absorpt_coefficient_mu 3.769
_exptl_absorpt_correction_T_max 0.7458
_exptl_absorpt_correction_T_min 0.5291
_exptl_absorpt_correction_type empirical
_exptl_absorpt_process_details
;
 Data were corrected for Lorentz polarization and absorption
 effects (empirical absorption corrections SADABS).
 R(int) = 0.1118 (selected reflections only, before parameter refinement)
 R(int) = 0.0573 (selected reflections only, after parameter refinement)
;
_exptl_crystal_colour black
_exptl_crystal_density_diffrn 2.313
_exptl_crystal_description needle
_exptl_crystal_F_000 3704
_exptl_crystal_size_max 0.140
_exptl_crystal_size_mid 0.110
_exptl_crystal_size_min 0.090
_refine_diff_density_max 1.983
_refine_diff_density_min -1.494
_refine_diff_density_rms 0.138
_refine_ls_extinction_method none
_refine_ls_goodness_of_fit_ref 1.058
_refine_ls_hydrogen_treatment constr
_refine_ls_matrix_type full
_refine_ls_number_parameters 1385
_refine_ls_number_reflns 19680
_refine_ls_number_restraints 594
_refine_ls_restrained_S_all 1.049
_refine_ls_R_factor_all 0.0492
_refine_ls_R_factor_gt 0.0362
_refine_ls_shift/su_max 0.001
_refine_ls_shift/su_mean 0.000
_refine_ls_structure_factor_coef Fsqd
_refine_ls_weighting_details 'w=1/[\s^2^(Fo^2^)+(0.0135P)^2^+18.9025P] where P=(Fo^2^+2Fc^2^)/3'
_refine_ls_weighting_scheme calc
_refine_ls_wR_factor_gt 0.0654
_refine_ls_wR_factor_ref 0.0686
_reflns_Friedel_coverage 0.000
_reflns_number_gt 16436
_reflns_number_total 19680
_reflns_threshold_expression 'I > 2\s(I)'
_cod_data_source_file ao8b02109_si_001.cif
_cod_data_source_block 11
_cod_original_cell_volume 5539.7(9)
_cod_database_code 4515894
_shelx_shelxl_version_number 2014/7
_shelx_space_group_comment
;
The symmetry employed for this shelxl refinement is uniquely defined
by the following loop, which should always be used as a source of
symmetry information in preference to the above space-group names.
They are only intended as comments.
;
_shelx_estimated_absorpt_t_min 0.620
_shelx_estimated_absorpt_t_max 0.728

loop_
_space_group_symop_operation_xyz
'x, y, z'
'-x, -y, -z'

loop_
_atom_site_label
_atom_site_type_symbol
_atom_site_fract_x
_atom_site_fract_y
_atom_site_fract_z
_atom_site_U_iso_or_equiv
_atom_site_adp_type
_atom_site_occupancy
_atom_site_site_symmetry_order
_atom_site_calc_flag
_atom_site_refinement_flags_posn
_atom_site_refinement_flags_adp
_atom_site_refinement_flags_occupancy
_atom_site_disorder_assembly
_atom_site_disorder_group
Pd1 Pd 0.38310(3) 0.15668(3) 0.17808(2) 0.01189(9) Uani 1 1 d . . . . .
Pd2 Pd 0.30878(3) 0.16089(2) 0.26504(2) 0.01105(9) Uani 1 1 d . . . . .
Pd3 Pd 0.44735(3) 0.07591(3) 0.25009(2) 0.01206(9) Uani 1 1 d . . . . .
Pd4 Pd 0.55380(3) 0.32081(2) 0.19986(2) 0.00866(8) Uani 1 1 d . . . . .
Pd5 Pd 0.51561(3) 0.30096(2) 0.29318(2) 0.00787(8) Uani 1 1 d . . . . .
Pd6 Pd 0.64599(3) 0.22654(2) 0.25490(2) 0.00799(8) Uani 1 1 d . . . . .
Pd7 Pd 0.35526(3) 0.33228(3) 0.22820(2) 0.01084(9) Uani 1 1 d . . . . .
Pd8 Pd 0.55488(3) 0.16608(3) 0.34116(2) 0.01135(9) Uani 1 1 d . . . . .
Pd9 Pd 0.61967(3) 0.19665(3) 0.15601(2) 0.01081(9) Uani 1 1 d . . . . .
Co1 Co 0.41436(6) 0.35622(5) 0.07375(2) 0.01436(16) Uani 1 1 d . . . . .
Co2 Co 0.46638(6) 0.43453(5) 0.15419(2) 0.01413(15) Uani 1 1 d . . . . .
Co3 Co 0.30978(5) 0.27089(4) 0.13887(2) 0.01082(15) Uani 1 1 d . . . . .
Co4 Co 0.47064(5) 0.23071(4) 0.09909(2) 0.01098(15) Uani 1 1 d . . . . .
Co5 Co 0.61771(6) 0.39530(5) 0.12002(2) 0.01501(16) Uani 1 1 d . . . . .
Co6 Co 0.77045(5) 0.04387(4) 0.24793(2) 0.01076(15) Uani 1 1 d . . . . .
Co7 Co 0.80304(5) 0.18531(4) 0.20636(2) 0.00969(14) Uani 1 1 d . . . . .
Co8 Co 0.59964(5) 0.04917(4) 0.19988(2) 0.01003(14) Uani 1 1 d . . . . .
Co9 Co 0.61959(5) 0.05207(4) 0.29792(2) 0.00928(14) Uani 1 1 d . . . . .
Co10 Co 0.81745(5) 0.18815(4) 0.29671(2) 0.00960(14) Uani 1 1 d . . . . .
Co11 Co 0.34546(5) 0.29510(4) 0.40373(2) 0.01080(15) Uani 1 1 d . . . . .
Co12 Co 0.54346(5) 0.30445(4) 0.39272(2) 0.01071(15) Uani 1 1 d . . . . .
Co13 Co 0.35343(5) 0.16943(4) 0.35777(2) 0.00972(14) Uani 1 1 d . . . . .
Co14 Co 0.28276(5) 0.29064(4) 0.31298(2) 0.00861(14) Uani 1 1 d . . . . .
Co15 Co 0.47926(5) 0.41365(4) 0.35184(2) 0.01088(15) Uani 1 1 d . . . . .
C1 C 0.4688(4) 0.3265(3) 0.13655(16) 0.0101(10) Uani 1 1 d . . . . .
C2 C 0.6949(4) 0.1264(3) 0.24994(16) 0.0067(10) Uani 1 1 d . U . . .
C3 C 0.4196(4) 0.2897(3) 0.34696(16) 0.0076(10) Uani 1 1 d . . . . .
C4 C 0.4126(5) 0.3910(4) 0.01448(19) 0.0204(12) Uani 1 1 d . U . . .
C5 C 0.2543(5) 0.2938(4) 0.07754(18) 0.0173(12) Uani 1 1 d . U . . .
C6 C 0.4025(5) 0.4642(4) 0.09769(19) 0.0227(13) Uani 1 1 d . U . . .
C7 C 0.6764(5) 0.4308(4) 0.0645(2) 0.0214(13) Uani 1 1 d . U . . .
C8 C 0.4198(4) 0.2359(4) 0.0375(2) 0.0196(12) Uani 1 1 d . U . . .
C9 C 0.4404(5) 0.5114(4) 0.1906(2) 0.0210(13) Uani 1 1 d . U . . .
C10 C 0.2254(4) 0.3172(3) 0.17160(18) 0.0158(12) Uani 1 1 d . U . . .
C11 C 0.2076(5) 0.1601(4) 0.13618(18) 0.0195(12) Uani 1 1 d . U . . .
C12 C 0.3956(4) 0.1141(4) 0.1046(2) 0.0190(12) Uani 1 1 d . U . . .
C13 C 0.6098(4) 0.2348(3) 0.08383(18) 0.0158(12) Uani 1 1 d . U . . .
C14 C 0.6184(5) 0.5060(4) 0.1454(2) 0.0230(13) Uani 1 1 d . U . . .
C15 C 0.7414(5) 0.4068(3) 0.15977(19) 0.0195(12) Uani 1 1 d . U . . .
C16 C 0.8761(4) -0.0013(3) 0.2528(2) 0.0184(12) Uani 1 1 d . U . . .
C17 C 0.8758(4) 0.1166(4) 0.1889(2) 0.0248(14) Uani 1 1 d . U . . .
C18 C 0.6700(4) -0.0343(3) 0.19796(18) 0.0138(11) Uani 1 1 d . U . . .
C19 C 0.6921(4) -0.0271(3) 0.30190(18) 0.0148(11) Uani 1 1 d . U . . .
C20 C 0.9114(4) 0.1429(3) 0.32610(18) 0.0141(11) Uani 1 1 d . U . . .
C21 C 0.8446(5) 0.2533(4) 0.1576(2) 0.0217(13) Uani 1 1 d . U . . .
C22 C 0.6127(4) 0.0726(3) 0.1367(2) 0.0157(12) Uani 1 1 d . U . . .
C23 C 0.4578(4) -0.0301(4) 0.19008(18) 0.0163(12) Uani 1 1 d . U . . .
C24 C 0.4762(4) -0.0260(3) 0.29978(18) 0.0148(11) Uani 1 1 d . U . . .
C25 C 0.6577(4) 0.0887(3) 0.36082(19) 0.0147(11) Uani 1 1 d . U . . .
C26 C 0.9202(4) 0.2593(3) 0.25215(17) 0.0097(10) Uani 1 1 d . U . . .
C27 C 0.8402(4) 0.2825(3) 0.33382(18) 0.0139(11) Uani 1 1 d . U . . .
C28 C 0.2812(4) 0.3335(3) 0.44737(19) 0.0175(12) Uani 1 1 d . U . . .
C29 C 0.4774(4) 0.3065(3) 0.45002(19) 0.0169(12) Uani 1 1 d . U . . .
C30 C 0.2767(4) 0.1720(3) 0.41265(19) 0.0155(12) Uani 1 1 d . U . . .
C31 C 0.1886(4) 0.3055(3) 0.35231(18) 0.0148(11) Uani 1 1 d . U . . .
C32 C 0.4272(4) 0.4802(3) 0.38501(19) 0.0172(12) Uani 1 1 d . U . . .
C33 C 0.6604(4) 0.2828(3) 0.41912(18) 0.0154(11) Uani 1 1 d . U . . .
C34 C 0.4239(4) 0.0973(4) 0.38102(18) 0.0149(12) Uani 1 1 d . U . . .
C35 C 0.2379(4) 0.0774(4) 0.33010(19) 0.0176(12) Uani 1 1 d . U . . .
C36 C 0.1752(4) 0.2070(3) 0.27221(18) 0.0119(11) Uani 1 1 d . U . . .
C37 C 0.2913(4) 0.3884(3) 0.27977(17) 0.0118(11) Uani 1 1 d . U . . .
C38 C 0.5555(4) 0.4869(4) 0.3092(2) 0.0186(12) Uani 1 1 d . U . . .
C39 C 0.6181(5) 0.4269(4) 0.39254(19) 0.0185(12) Uani 1 1 d . U . . .
C40 C 0.2855(4) 0.0517(3) 0.21830(17) 0.0141(11) Uani 1 1 d . U . . .
C41 C 0.6672(4) 0.3561(3) 0.26383(17) 0.0117(11) Uani 1 1 d . U . . .
O4 O 0.4052(4) 0.4104(3) -0.02389(14) 0.0319(10) Uani 1 1 d . U . . .
O5 O 0.1677(3) 0.2783(3) 0.05436(14) 0.0345(11) Uani 1 1 d . U . . .
O6 O 0.3695(4) 0.5162(3) 0.08210(14) 0.0364(11) Uani 1 1 d . U . . .
O7 O 0.7171(4) 0.4528(3) 0.03022(14) 0.0351(11) Uani 1 1 d . U . . .
O8 O 0.3956(3) 0.2136(3) -0.00177(13) 0.0235(9) Uani 1 1 d . U . . .
O9 O 0.4249(4) 0.5640(3) 0.21108(15) 0.0326(10) Uani 1 1 d . U . . .
O10 O 0.1491(3) 0.3367(3) 0.17481(13) 0.0229(9) Uani 1 1 d . U . . .
O11 O 0.1339(3) 0.0955(3) 0.12828(13) 0.0231(9) Uani 1 1 d . U . . .
O12 O 0.3551(3) 0.0406(2) 0.09473(13) 0.0216(9) Uani 1 1 d . U . . .
O13 O 0.6756(3) 0.2367(2) 0.05719(13) 0.0202(9) Uani 1 1 d . U . . .
O14 O 0.6849(4) 0.5765(3) 0.15128(16) 0.0385(11) Uani 1 1 d . U . . .
O15 O 0.8272(3) 0.4247(3) 0.18114(14) 0.0272(10) Uani 1 1 d . U . . .
O16 O 0.9432(3) -0.0307(3) 0.25440(17) 0.0355(11) Uani 1 1 d . U . . .
O17 O 0.9318(3) 0.0963(3) 0.16572(14) 0.0259(9) Uani 1 1 d . U . . .
O18 O 0.6596(3) -0.0973(2) 0.17683(13) 0.0205(9) Uani 1 1 d . U . . .
O19 O 0.7005(3) -0.0851(2) 0.32208(13) 0.0210(9) Uani 1 1 d . U . . .
O20 O 0.9744(3) 0.1191(2) 0.34696(13) 0.0193(8) Uani 1 1 d . U . . .
O21 O 0.8848(3) 0.2950(3) 0.12701(14) 0.0322(10) Uani 1 1 d . U . . .
O22 O 0.6149(3) 0.0520(2) 0.09745(13) 0.0243(9) Uani 1 1 d . U . . .
O23 O 0.3750(3) -0.0891(2) 0.17848(13) 0.0192(8) Uani 1 1 d . U . . .
O24 O 0.3936(3) -0.0837(2) 0.30632(13) 0.0208(9) Uani 1 1 d . U . . .
O25 O 0.6918(3) 0.0884(2) 0.40001(12) 0.0174(8) Uani 1 1 d . U . . .
O26 O 1.0068(3) 0.3166(2) 0.25451(12) 0.0164(8) Uani 1 1 d . U . . .
O27 O 0.8658(3) 0.3454(2) 0.35567(14) 0.0234(9) Uani 1 1 d . U . . .
O28 O 0.2399(4) 0.3584(3) 0.47513(14) 0.0302(10) Uani 1 1 d . U . . .
O29 O 0.4970(3) 0.3115(3) 0.49137(13) 0.0262(9) Uani 1 1 d . U . . .
O30 O 0.2226(3) 0.1238(2) 0.43973(14) 0.0241(9) Uani 1 1 d . U . . .
O31 O 0.1130(3) 0.3192(2) 0.36569(13) 0.0203(9) Uani 1 1 d . U . . .
O32 O 0.3968(4) 0.5268(3) 0.40418(16) 0.0337(11) Uani 1 1 d . U . . .
O33 O 0.7372(3) 0.2743(3) 0.43934(13) 0.0234(9) Uani 1 1 d . U . . .
O34 O 0.4199(3) 0.0378(2) 0.40265(13) 0.0212(9) Uani 1 1 d . U . . .
O35 O 0.1612(3) 0.0123(2) 0.32410(14) 0.0275(10) Uani 1 1 d . U . . .
O36 O 0.0885(3) 0.1687(2) 0.25151(13) 0.0184(8) Uani 1 1 d . U . . .
O37 O 0.2673(3) 0.4483(2) 0.27408(13) 0.0184(8) Uani 1 1 d . U . . .
O38 O 0.6060(3) 0.5379(3) 0.28453(14) 0.0281(10) Uani 1 1 d . U . . .
O39 O 0.7003(3) 0.4839(3) 0.40758(16) 0.0349(11) Uani 1 1 d . U . . .
O40 O 0.2058(3) -0.0110(2) 0.20924(13) 0.0200(8) Uani 1 1 d . U . . .
O41 O 0.7471(3) 0.4187(2) 0.27472(13) 0.0174(8) Uani 1 1 d . U . . .
P1 P 0.12621(11) 0.80690(9) 0.03263(5) 0.0142(3) Uani 1 1 d . . . . .
C101 C 0.0727(4) 0.7184(3) -0.01024(19) 0.0177(12) Uani 1 1 d . . . . .
H10A H 0.0001 0.7160 -0.0262 0.027 Uiso 1 1 calc R U . . .
H10B H 0.1275 0.7264 -0.0339 0.027 Uiso 1 1 calc R U . . .
H10C H 0.0610 0.6642 0.0058 0.027 Uiso 1 1 calc R U . . .
C102 C 0.2575(2) 0.8056(2) 0.05944(12) 0.0159(12) Uani 1 1 d G U . . .
C103 C 0.2541(2) 0.7345(2) 0.08543(13) 0.0250(13) Uani 1 1 d G U . . .
H103 H 0.1831 0.6923 0.0922 0.030 Uiso 1 1 calc R U . . .
C104 C 0.3548(3) 0.7249(2) 0.10148(12) 0.0298(15) Uani 1 1 d G U . . .
H104 H 0.3525 0.6763 0.1192 0.036 Uiso 1 1 calc R U . . .
C105 C 0.4587(2) 0.7865(3) 0.09155(13) 0.0283(15) Uani 1 1 d G U . . .
H105 H 0.5275 0.7800 0.1025 0.034 Uiso 1 1 calc R U . . .
C106 C 0.4621(2) 0.8577(2) 0.06556(14) 0.0304(15) Uani 1 1 d G U . . .
H106 H 0.5332 0.8998 0.0588 0.037 Uiso 1 1 calc R U . . .
C107 C 0.3615(3) 0.86728(19) 0.04951(12) 0.0210(13) Uani 1 1 d G U . . .
H107 H 0.3638 0.9159 0.0317 0.025 Uiso 1 1 calc R U . . .
C108 C 0.1444(3) 0.90633(17) 0.00437(11) 0.0164(12) Uani 1 1 d G U . . .
C109 C 0.1719(3) 0.9170(2) -0.04241(11) 0.0325(15) Uani 1 1 d G U . . .
H109 H 0.1813 0.8715 -0.0596 0.039 Uiso 1 1 calc R U . . .
C110 C 0.1855(4) 0.9944(2) -0.06406(9) 0.0344(16) Uani 1 1 d G U . . .
H110 H 0.2043 1.0017 -0.0960 0.041 Uiso 1 1 calc R U . . .
C111 C 0.1716(3) 1.06104(18) -0.03893(12) 0.0232(13) Uani 1 1 d G U . . .
H111 H 0.1809 1.1139 -0.0537 0.028 Uiso 1 1 calc R U . . .
C112 C 0.1442(3) 1.05034(18) 0.00785(11) 0.0235(13) Uani 1 1 d G U . . .
H112 H 0.1347 1.0959 0.0250 0.028 Uiso 1 1 calc R U . . .
C113 C 0.1305(3) 0.9730(2) 0.02950(9) 0.0198(12) Uani 1 1 d G U . . .
H113 H 0.1118 0.9657 0.0615 0.024 Uiso 1 1 calc R U . . .
C114 C 0.0274(2) 0.7934(2) 0.07612(10) 0.0145(11) Uani 1 1 d G U . . .
C115 C -0.0874(2) 0.7439(2) 0.06480(9) 0.0158(11) Uani 1 1 d G U . . .
H115 H -0.1122 0.7121 0.0352 0.019 Uiso 1 1 calc R U . . .
C116 C -0.16590(19) 0.7409(2) 0.09677(11) 0.0191(12) Uani 1 1 d G U . . .
H116 H -0.2444 0.7071 0.0890 0.023 Uiso 1 1 calc R U . . .
C117 C -0.1296(2) 0.7875(2) 0.14006(10) 0.0218(13) Uani 1 1 d G U . . .
H117 H -0.1832 0.7854 0.1619 0.026 Uiso 1 1 calc R U . . .
C118 C -0.0148(3) 0.8369(2) 0.15138(9) 0.0223(13) Uani 1 1 d G U . . .
H118 H 0.0101 0.8688 0.1810 0.027 Uiso 1 1 calc R U . . .
C119 C 0.06373(19) 0.8399(2) 0.11942(11) 0.0187(12) Uani 1 1 d G U . . .
H119 H 0.1422 0.8737 0.1272 0.022 Uiso 1 1 calc R U . . .
P2 P 0.09621(12) 0.60378(9) 0.24352(5) 0.0192(3) Uani 1 1 d . . . . .
C201 C 0.0408(5) 0.5085(3) 0.2768(2) 0.0245(13) Uani 1 1 d . . . . .
H20A H -0.0414 0.4803 0.2684 0.037 Uiso 1 1 calc R U . . .
H20B H 0.0779 0.4688 0.2693 0.037 Uiso 1 1 calc R U . . .
H20C H 0.0555 0.5244 0.3109 0.037 Uiso 1 1 calc R U . . .
C202 C 0.0253(3) 0.67423(19) 0.25678(15) 0.0221(13) Uani 1 1 d G U . . .
C203 C -0.0885(3) 0.63843(16) 0.26551(19) 0.058(2) Uani 1 1 d G U . . .
H203 H -0.1278 0.5774 0.2639 0.070 Uiso 1 1 calc R U . . .
C204 C -0.1449(2) 0.6919(2) 0.2767(2) 0.069(3) Uani 1 1 d G U . . .
H204 H -0.2228 0.6675 0.2826 0.083 Uiso 1 1 calc R U . . .
C205 C -0.0875(3) 0.7812(2) 0.27907(16) 0.0339(16) Uani 1 1 d G U . . .
H205 H -0.1260 0.8178 0.2867 0.041 Uiso 1 1 calc R U . . .
C206 C 0.0264(3) 0.81702(15) 0.27034(13) 0.0176(12) Uani 1 1 d G U . . .
H206 H 0.0657 0.8781 0.2720 0.021 Uiso 1 1 calc R U . . .
C207 C 0.0828(2) 0.7635(2) 0.25919(13) 0.0160(11) Uani 1 1 d G U . . .
H207 H 0.1606 0.7880 0.2532 0.019 Uiso 1 1 calc R U . . .
C208 C 0.2461(2) 0.6559(2) 0.25855(12) 0.0190(12) Uani 1 1 d G U . . .
C209 C 0.3121(3) 0.7138(2) 0.22751(10) 0.0239(13) Uani 1 1 d G U . . .
H209 H 0.2773 0.7263 0.1990 0.029 Uiso 1 1 calc R U . . .
C210 C 0.4292(3) 0.7533(2) 0.23823(12) 0.0256(14) Uani 1 1 d G U . . .
H210 H 0.4744 0.7928 0.2170 0.031 Uiso 1 1 calc R U . . .
C211 C 0.4802(2) 0.7349(2) 0.28000(13) 0.0271(14) Uani 1 1 d G U . . .
H211 H 0.5602 0.7619 0.2873 0.033 Uiso 1 1 calc R U . . .
C212 C 0.4142(3) 0.6771(2) 0.31104(11) 0.0288(14) Uani 1 1 d G U . . .
H212 H 0.4490 0.6646 0.3396 0.035 Uiso 1 1 calc R U . . .
C213 C 0.2971(3) 0.6376(2) 0.30031(11) 0.0227(13) Uani 1 1 d G U . . .
H213 H 0.2519 0.5981 0.3215 0.027 Uiso 1 1 calc R U . . .
C214 C 0.0703(3) 0.5741(2) 0.18116(10) 0.0201(12) Uani 1 1 d G U . . .
C215 C 0.1202(3) 0.5203(2) 0.16367(12) 0.0270(14) Uani 1 1 d G U . . .
H215 H 0.1729 0.5053 0.1838 0.032 Uiso 1 1 calc R U . . .
C216 C 0.0930(3) 0.4886(2) 0.11672(13) 0.0355(16) Uani 1 1 d G U . . .
H216 H 0.1271 0.4518 0.1048 0.043 Uiso 1 1 calc R U . . .
C217 C 0.0158(3) 0.5106(2) 0.08726(10) 0.0316(15) Uani 1 1 d G U . . .
H217 H -0.0028 0.4889 0.0552 0.038 Uiso 1 1 calc R U . . .
C218 C -0.0341(3) 0.5644(2) 0.10474(12) 0.0305(15) Uani 1 1 d G U . . .
H218 H -0.0868 0.5795 0.0846 0.037 Uiso 1 1 calc R U . . .
C219 C -0.0068(3) 0.5962(2) 0.15169(13) 0.0265(14) Uani 1 1 d G U . . .
H219 H -0.0409 0.6329 0.1636 0.032 Uiso 1 1 calc R U . . .
P3 P 0.80128(12) 0.21412(10) 0.56519(5) 0.0194(3) Uani 1 1 d . . . . .
C301 C 0.8460(6) 0.1870(5) 0.6229(2) 0.0440(19) Uani 1 1 d . . . . .
H30A H 0.9293 0.2098 0.6275 0.066 Uiso 1 1 calc R U . . .
H30B H 0.8168 0.2125 0.6475 0.066 Uiso 1 1 calc R U . . .
H30C H 0.8162 0.1240 0.6252 0.066 Uiso 1 1 calc R U . . .
C302 C 0.8541(3) 0.32957(18) 0.56281(15) 0.0232(13) Uani 1 1 d G U . . .
C303 C 0.9665(3) 0.3785(3) 0.57915(16) 0.0436(19) Uani 1 1 d G U . . .
H303 H 1.0151 0.3506 0.5913 0.052 Uiso 1 1 calc DR U . . .
C304 C 1.0077(3) 0.4681(3) 0.57773(18) 0.061(3) Uani 1 1 d G U . . .
H304 H 1.0844 0.5016 0.5889 0.073 Uiso 1 1 calc R U . . .
C305 C 0.9365(4) 0.50893(17) 0.55997(18) 0.056(2) Uani 1 1 d G U . . .
H305 H 0.9646 0.5702 0.5590 0.067 Uiso 1 1 calc R U . . .
C306 C 0.8241(3) 0.4600(2) 0.54363(16) 0.0411(18) Uani 1 1 d G U . . .
H306 H 0.7755 0.4879 0.5315 0.049 Uiso 1 1 calc R U . . .
C307 C 0.7829(2) 0.3704(2) 0.54505(14) 0.0258(14) Uani 1 1 d G U . . .
H307 H 0.7061 0.3369 0.5339 0.031 Uiso 1 1 calc R U . . .
C308 C 0.8579(3) 0.1667(2) 0.52221(11) 0.0177(12) Uani 1 1 d G U . . .
C309 C 0.9255(3) 0.21616(16) 0.48869(12) 0.0206(12) Uani 1 1 d G U . . .
H309 H 0.9397 0.2761 0.4874 0.025 Uiso 1 1 calc R U . . .
C310 C 0.9724(3) 0.1779(2) 0.45707(11) 0.0206(13) Uani 1 1 d G U . . .
H310 H 1.0186 0.2117 0.4342 0.025 Uiso 1 1 calc R U . . .
C311 C 0.9517(3) 0.0901(2) 0.45898(11) 0.0209(13) Uani 1 1 d G U . . .
H311 H 0.9837 0.0640 0.4374 0.025 Uiso 1 1 calc R U . . .
C312 C 0.8840(3) 0.04065(16) 0.49250(12) 0.0180(12) Uani 1 1 d G U . . .
H312 H 0.8698 -0.0193 0.4938 0.022 Uiso 1 1 calc R U . . .
C313 C 0.8371(3) 0.0789(2) 0.52412(11) 0.0202(12) Uani 1 1 d G U . . .
H313 H 0.7909 0.0451 0.5470 0.024 Uiso 1 1 calc R U . . .
C314 C 0.6504(2) 0.1717(2) 0.55849(11) 0.0157(11) Uani 1 1 d G U . . .
C315 C 0.5877(3) 0.1269(2) 0.51730(10) 0.0169(12) Uani 1 1 d G U . . .
H315 H 0.6256 0.1191 0.4911 0.020 Uiso 1 1 calc R U . . .
C316 C 0.4695(3) 0.0936(2) 0.51439(10) 0.0249(13) Uani 1 1 d G U . . .
H316 H 0.4266 0.0630 0.4862 0.030 Uiso 1 1 calc R U . . .
C317 C 0.4140(2) 0.1050(2) 0.55268(13) 0.0281(14) Uani 1 1 d G U . . .
H317 H 0.3333 0.0823 0.5507 0.034 Uiso 1 1 calc R U . . .
C318 C 0.4768(3) 0.1499(2) 0.59388(11) 0.0314(15) Uani 1 1 d G U . . .
H318 H 0.4389 0.1577 0.6200 0.038 Uiso 1 1 calc R U . . .
C319 C 0.5950(3) 0.1832(2) 0.59678(10) 0.0243(13) Uani 1 1 d G U . . .
H319 H 0.6379 0.2138 0.6249 0.029 Uiso 1 1 calc R U . . .
C401 C 0.8281(11) 0.7460(7) 0.3873(8) 0.207(8) Uiso 0.558(6) 1 d D U P A 1
H40A H 0.8192 0.7436 0.3521 0.249 Uiso 0.558(6) 1 calc R U P A 1
H40B H 0.8849 0.7212 0.3983 0.249 Uiso 0.558(6) 1 calc R U P A 1
Cl1 Cl 0.8674(4) 0.8519(3) 0.41025(17) 0.0750(16) Uiso 0.558(6) 1 d D U P A 1
Cl2 Cl 0.7005(10) 0.6927(7) 0.4100(5) 0.220(4) Uiso 0.558(6) 1 d D U P A 1
C411 C 0.7810(15) 0.6910(14) 0.4136(9) 0.181(8) Uiso 0.442(6) 1 d D U P A 2
H41A H 0.8415 0.6789 0.3987 0.217 Uiso 0.442(6) 1 calc R U P A 2
H41B H 0.7508 0.6485 0.4382 0.217 Uiso 0.442(6) 1 calc R U P A 2
Cl11 Cl 0.8292(9) 0.7963(8) 0.4366(4) 0.170(4) Uiso 0.442(6) 1 d D U P A 2
Cl21 Cl 0.6756(5) 0.6916(4) 0.3721(2) 0.086(2) Uiso 0.442(6) 1 d D U P A 2

loop_
_atom_site_aniso_label
_atom_site_aniso_U_11
_atom_site_aniso_U_22
_atom_site_aniso_U_33
_atom_site_aniso_U_23
_atom_site_aniso_U_13
_atom_site_aniso_U_12
Pd1 0.01281(19) 0.0122(2) 0.0116(2) 0.00272(16) 0.00302(16) 0.00534(16)
Pd2 0.01268(19) 0.0109(2) 0.0113(2) -0.00137(16) 0.00177(15) 0.00634(16)
Pd3 0.00900(19) 0.0142(2) 0.0154(2) 0.00265(17) 0.00134(16) 0.00705(16)
Pd4 0.00999(18) 0.0099(2) 0.00822(19) 0.00146(15) 0.00182(15) 0.00595(16)
Pd5 0.00795(18) 0.0094(2) 0.00776(19) 0.00109(15) 0.00226(14) 0.00463(15)
Pd6 0.00859(18) 0.0086(2) 0.00898(19) 0.00041(15) 0.00188(15) 0.00547(15)
Pd7 0.01240(19) 0.0150(2) 0.00904(19) 0.00249(16) 0.00281(15) 0.00928(16)
Pd8 0.0157(2) 0.0119(2) 0.0102(2) 0.00239(16) 0.00374(16) 0.00895(17)
Pd9 0.01216(19) 0.0147(2) 0.00887(19) -0.00034(16) 0.00085(15) 0.00886(16)
Co1 0.0176(4) 0.0193(4) 0.0102(4) 0.0048(3) 0.0026(3) 0.0113(3)
Co2 0.0205(4) 0.0112(4) 0.0128(4) 0.0027(3) 0.0044(3) 0.0078(3)
Co3 0.0103(3) 0.0145(4) 0.0099(3) 0.0013(3) 0.0015(3) 0.0071(3)
Co4 0.0114(3) 0.0141(4) 0.0097(3) 0.0005(3) 0.0014(3) 0.0073(3)
Co5 0.0136(4) 0.0180(4) 0.0111(4) 0.0028(3) 0.0032(3) 0.0028(3)
Co6 0.0094(3) 0.0102(4) 0.0150(4) -0.0012(3) 0.0004(3) 0.0065(3)
Co7 0.0080(3) 0.0120(4) 0.0101(3) 0.0009(3) 0.0019(3) 0.0048(3)
Co8 0.0085(3) 0.0108(4) 0.0115(3) -0.0012(3) 0.0007(3) 0.0045(3)
Co9 0.0084(3) 0.0108(4) 0.0105(3) 0.0020(3) 0.0019(3) 0.0055(3)
Co10 0.0096(3) 0.0097(4) 0.0102(3) -0.0009(3) -0.0003(3) 0.0048(3)
Co11 0.0123(3) 0.0121(4) 0.0094(3) -0.0002(3) 0.0044(3) 0.0056(3)
Co12 0.0105(3) 0.0132(4) 0.0099(3) -0.0010(3) -0.0001(3) 0.0064(3)
Co13 0.0117(3) 0.0088(4) 0.0100(3) 0.0010(3) 0.0016(3) 0.0052(3)
Co14 0.0082(3) 0.0092(4) 0.0096(3) 0.0004(3) 0.0017(3) 0.0045(3)
Co15 0.0107(3) 0.0087(4) 0.0137(4) -0.0004(3) 0.0030(3) 0.0039(3)
C1 0.015(3) 0.009(3) 0.007(2) 0.004(2) 0.001(2) 0.006(2)
C2 0.0075(16) 0.0072(17) 0.0081(17) 0.0007(14) 0.0005(14) 0.0058(14)
C3 0.004(2) 0.013(3) 0.006(2) 0.001(2) 0.0031(18) 0.002(2)
C4 0.030(3) 0.018(3) 0.014(3) 0.001(2) 0.003(2) 0.011(3)
C5 0.024(3) 0.030(3) 0.008(3) 0.004(2) 0.006(2) 0.020(3)
C6 0.034(3) 0.023(3) 0.018(3) 0.003(3) 0.008(3) 0.017(3)
C7 0.020(3) 0.024(3) 0.018(3) 0.003(3) 0.001(2) 0.007(3)
C8 0.015(3) 0.024(3) 0.021(3) 0.002(3) 0.001(2) 0.010(2)
C9 0.020(3) 0.014(3) 0.022(3) 0.004(3) 0.005(2) -0.002(2)
C10 0.018(3) 0.016(3) 0.014(3) 0.005(2) -0.001(2) 0.008(2)
C11 0.022(3) 0.030(4) 0.013(3) 0.003(2) 0.006(2) 0.016(3)
C12 0.015(3) 0.018(3) 0.028(3) 0.004(3) 0.003(2) 0.010(2)
C13 0.016(3) 0.016(3) 0.014(3) 0.002(2) -0.001(2) 0.005(2)
C14 0.033(3) 0.018(3) 0.020(3) 0.004(2) 0.009(3) 0.010(3)
C15 0.024(3) 0.014(3) 0.016(3) 0.004(2) 0.001(2) 0.002(2)
C16 0.018(3) 0.010(3) 0.026(3) 0.001(2) 0.004(2) 0.004(2)
C17 0.012(3) 0.025(3) 0.035(4) -0.012(3) -0.009(3) 0.006(2)
C18 0.009(2) 0.017(3) 0.016(3) 0.001(2) 0.004(2) 0.004(2)
C19 0.011(3) 0.016(3) 0.018(3) 0.001(2) 0.004(2) 0.004(2)
C20 0.013(3) 0.012(3) 0.016(3) 0.004(2) 0.008(2) 0.002(2)
C21 0.023(3) 0.019(3) 0.017(3) 0.001(3) -0.004(2) 0.003(3)
C22 0.014(3) 0.009(3) 0.025(3) 0.000(2) 0.000(2) 0.005(2)
C23 0.019(3) 0.019(3) 0.016(3) 0.005(2) 0.005(2) 0.011(3)
C24 0.0154(18) 0.0157(19) 0.0146(18) -0.0025(15) 0.0031(15) 0.0070(15)
C25 0.014(3) 0.014(3) 0.018(3) 0.001(2) 0.001(2) 0.007(2)
C26 0.010(3) 0.011(3) 0.012(3) 0.000(2) 0.002(2) 0.007(2)
C27 0.010(2) 0.018(3) 0.015(3) 0.006(2) 0.003(2) 0.007(2)
C28 0.020(3) 0.018(3) 0.016(3) 0.005(2) 0.002(2) 0.009(2)
C29 0.016(3) 0.016(3) 0.019(3) -0.005(2) 0.002(2) 0.006(2)
C30 0.014(3) 0.017(3) 0.018(3) 0.000(2) 0.002(2) 0.009(2)
C31 0.017(3) 0.012(3) 0.014(3) 0.000(2) 0.004(2) 0.004(2)
C32 0.016(3) 0.012(3) 0.020(3) 0.003(2) 0.003(2) 0.001(2)
C33 0.021(3) 0.011(3) 0.013(3) -0.002(2) 0.002(2) 0.005(2)
C34 0.012(3) 0.019(3) 0.015(3) 0.000(2) 0.002(2) 0.008(2)
C35 0.020(3) 0.017(3) 0.017(3) 0.000(2) -0.003(2) 0.010(3)
C36 0.012(3) 0.010(3) 0.017(3) 0.001(2) 0.001(2) 0.008(2)
C37 0.013(3) 0.013(3) 0.010(3) -0.002(2) 0.005(2) 0.004(2)
C38 0.017(3) 0.020(3) 0.020(3) -0.001(3) 0.003(2) 0.009(2)
C39 0.022(3) 0.024(3) 0.015(3) 0.002(2) 0.002(2) 0.015(3)
C40 0.018(3) 0.016(3) 0.010(3) -0.004(2) -0.001(2) 0.009(2)
C41 0.0135(17) 0.0123(18) 0.0118(18) -0.0013(14) 0.0032(14) 0.0073(15)
O4 0.048(3) 0.029(3) 0.015(2) 0.0065(19) -0.0004(19) 0.011(2)
O5 0.022(2) 0.065(3) 0.021(2) 0.010(2) -0.0021(19) 0.023(2)
O6 0.069(3) 0.038(3) 0.023(2) 0.011(2) 0.007(2) 0.043(3)
O7 0.034(2) 0.048(3) 0.019(2) 0.012(2) 0.011(2) 0.009(2)
O8 0.031(2) 0.030(2) 0.013(2) -0.0020(18) 0.0006(17) 0.0161(19)
O9 0.050(3) 0.020(2) 0.033(3) -0.001(2) 0.013(2) 0.017(2)
O10 0.021(2) 0.040(3) 0.019(2) -0.0008(18) 0.0018(17) 0.0249(19)
O11 0.014(2) 0.024(2) 0.026(2) -0.0042(18) 0.0040(17) 0.0007(18)
O12 0.024(2) 0.018(2) 0.023(2) -0.0034(17) -0.0019(17) 0.0087(18)
O13 0.0173(19) 0.032(2) 0.015(2) 0.0028(17) 0.0037(17) 0.0130(18)
O14 0.040(3) 0.016(3) 0.052(3) 0.001(2) 0.018(2) -0.001(2)
O15 0.017(2) 0.033(3) 0.021(2) 0.0078(18) 0.0001(18) -0.0026(18)
O16 0.018(2) 0.022(2) 0.074(3) 0.003(2) 0.006(2) 0.0158(19)
O17 0.022(2) 0.034(3) 0.029(2) -0.0056(19) 0.0036(18) 0.0174(19)
O18 0.022(2) 0.017(2) 0.025(2) -0.0095(18) -0.0013(17) 0.0099(17)
O19 0.020(2) 0.018(2) 0.031(2) 0.0110(18) 0.0099(17) 0.0120(17)
O20 0.020(2) 0.022(2) 0.019(2) 0.0020(17) -0.0038(16) 0.0114(17)
O21 0.026(2) 0.036(3) 0.023(2) 0.010(2) -0.0010(19) -0.001(2)
O22 0.041(2) 0.020(2) 0.014(2) -0.0028(17) 0.0047(18) 0.0147(19)
O23 0.0145(19) 0.019(2) 0.025(2) -0.0045(17) 0.0006(16) 0.0070(17)
O24 0.0150(19) 0.020(2) 0.025(2) 0.0049(17) 0.0022(16) 0.0038(17)
O25 0.0191(19) 0.021(2) 0.014(2) 0.0008(16) -0.0010(16) 0.0102(17)
O26 0.0126(19) 0.017(2) 0.019(2) 0.0002(16) 0.0019(15) 0.0039(17)
O27 0.022(2) 0.020(2) 0.025(2) -0.0130(19) 0.0015(17) 0.0050(17)
O28 0.043(3) 0.038(3) 0.020(2) -0.0014(19) 0.013(2) 0.025(2)
O29 0.026(2) 0.045(3) 0.011(2) -0.0045(18) -0.0019(17) 0.019(2)
O30 0.030(2) 0.018(2) 0.028(2) 0.0098(18) 0.0159(19) 0.0098(18)
O31 0.018(2) 0.029(2) 0.019(2) 0.0006(17) 0.0080(16) 0.0136(18)
O32 0.042(3) 0.023(2) 0.045(3) -0.002(2) 0.020(2) 0.018(2)
O33 0.021(2) 0.034(2) 0.020(2) -0.0020(18) -0.0070(17) 0.0172(19)
O34 0.030(2) 0.020(2) 0.023(2) 0.0121(18) 0.0096(17) 0.0186(18)
O35 0.033(2) 0.015(2) 0.025(2) 0.0024(18) -0.0039(18) -0.0014(19)
O36 0.0122(19) 0.014(2) 0.029(2) -0.0037(17) -0.0034(17) 0.0065(16)
O37 0.021(2) 0.014(2) 0.024(2) 0.0033(16) 0.0076(16) 0.0095(17)
O38 0.030(2) 0.022(2) 0.028(2) 0.0074(19) 0.0094(19) 0.0026(19)
O39 0.020(2) 0.021(2) 0.053(3) -0.004(2) -0.015(2) -0.0005(19)
O40 0.016(2) 0.014(2) 0.026(2) -0.0042(17) 0.0016(16) 0.0006(17)
O41 0.0134(18) 0.015(2) 0.022(2) -0.0022(16) 0.0015(16) 0.0028(16)
P1 0.0139(7) 0.0164(8) 0.0134(7) -0.0013(6) 0.0008(5) 0.0072(6)
C101 0.014(3) 0.021(3) 0.019(3) -0.002(2) 0.001(2) 0.008(2)
C102 0.015(3) 0.018(3) 0.014(3) -0.005(2) 0.001(2) 0.006(2)
C103 0.021(3) 0.032(4) 0.024(3) 0.001(3) 0.004(2) 0.012(3)
C104 0.029(3) 0.043(4) 0.026(3) -0.001(3) -0.001(3) 0.024(3)
C105 0.022(3) 0.043(4) 0.027(3) -0.016(3) -0.009(3) 0.023(3)
C106 0.018(3) 0.031(4) 0.041(4) -0.022(3) 0.001(3) 0.007(3)
C107 0.020(3) 0.014(3) 0.027(3) -0.009(2) 0.005(2) 0.003(2)
C108 0.016(3) 0.021(3) 0.015(3) 0.001(2) 0.002(2) 0.010(2)
C109 0.050(4) 0.028(4) 0.025(3) 0.004(3) 0.014(3) 0.019(3)
C110 0.056(4) 0.033(4) 0.019(3) 0.010(3) 0.013(3) 0.019(3)
C111 0.022(3) 0.017(3) 0.028(3) 0.008(3) 0.000(3) 0.006(2)
C112 0.021(3) 0.022(3) 0.027(3) 0.000(3) 0.000(2) 0.009(3)
C113 0.023(3) 0.023(3) 0.015(3) -0.001(2) 0.000(2) 0.010(2)
C114 0.015(3) 0.013(3) 0.018(3) 0.005(2) 0.002(2) 0.008(2)
C115 0.017(3) 0.015(3) 0.015(3) 0.004(2) -0.003(2) 0.006(2)
C116 0.018(3) 0.018(3) 0.019(3) 0.009(2) 0.002(2) 0.004(2)
C117 0.019(3) 0.028(3) 0.021(3) 0.006(3) 0.010(2) 0.011(3)
C118 0.027(3) 0.022(3) 0.017(3) 0.000(2) 0.002(2) 0.009(3)
C119 0.015(3) 0.023(3) 0.016(3) 0.003(2) 0.000(2) 0.006(2)
P2 0.0179(7) 0.0094(7) 0.0305(8) -0.0010(6) 0.0044(6) 0.0050(6)
C201 0.023(3) 0.010(3) 0.039(4) 0.001(3) 0.004(3) 0.005(2)
C202 0.025(3) 0.011(3) 0.033(3) 0.000(2) 0.008(3) 0.009(2)
C203 0.037(4) 0.012(4) 0.130(8) 0.007(4) 0.037(4) 0.008(3)
C204 0.040(4) 0.024(4) 0.155(9) 0.014(5) 0.055(5) 0.014(3)
C205 0.035(4) 0.015(3) 0.059(5) 0.003(3) 0.020(3) 0.015(3)
C206 0.029(3) 0.009(3) 0.016(3) -0.001(2) -0.003(2) 0.011(2)
C207 0.017(3) 0.013(3) 0.016(3) 0.002(2) -0.003(2) 0.005(2)
C208 0.019(3) 0.008(3) 0.030(3) -0.005(2) 0.005(2) 0.004(2)
C209 0.025(3) 0.014(3) 0.036(4) -0.003(3) 0.002(3) 0.012(3)
C210 0.027(3) 0.011(3) 0.040(4) -0.002(3) 0.013(3) 0.007(3)
C211 0.022(3) 0.013(3) 0.043(4) -0.013(3) -0.001(3) 0.005(2)
C212 0.032(3) 0.022(3) 0.032(4) -0.011(3) -0.008(3) 0.012(3)
C213 0.025(3) 0.013(3) 0.031(3) -0.006(2) 0.006(3) 0.007(2)
C214 0.013(3) 0.011(3) 0.034(3) 0.002(2) 0.002(2) 0.002(2)
C215 0.031(3) 0.022(3) 0.030(3) -0.005(3) -0.005(3) 0.013(3)
C216 0.039(4) 0.029(4) 0.043(4) -0.007(3) -0.002(3) 0.019(3)
C217 0.039(4) 0.018(3) 0.031(4) 0.002(3) -0.001(3) 0.003(3)
C218 0.027(3) 0.016(3) 0.039(4) 0.012(3) -0.006(3) -0.002(3)
C219 0.018(3) 0.013(3) 0.048(4) 0.005(3) 0.003(3) 0.005(2)
P3 0.0221(7) 0.0262(9) 0.0129(7) -0.0011(6) -0.0009(6) 0.0132(7)
C301 0.054(5) 0.078(6) 0.016(3) 0.000(3) -0.007(3) 0.046(4)
C302 0.018(3) 0.021(3) 0.026(3) -0.009(3) 0.001(2) 0.003(2)
C303 0.025(3) 0.043(4) 0.059(5) -0.023(4) -0.011(3) 0.012(3)
C304 0.027(4) 0.042(5) 0.095(7) -0.038(5) 0.010(4) -0.009(3)
C305 0.050(5) 0.019(4) 0.087(6) -0.017(4) 0.031(4) -0.005(3)
C306 0.044(4) 0.019(4) 0.060(5) -0.003(3) 0.022(4) 0.009(3)
C307 0.023(3) 0.020(3) 0.032(3) -0.003(3) 0.008(3) 0.005(3)
C308 0.018(3) 0.020(3) 0.016(3) 0.000(2) -0.002(2) 0.009(2)
C309 0.022(3) 0.021(3) 0.018(3) 0.005(2) -0.003(2) 0.009(2)
C310 0.020(3) 0.027(3) 0.013(3) 0.006(2) 0.006(2) 0.007(3)
C311 0.019(3) 0.025(3) 0.023(3) 0.002(3) 0.005(2) 0.013(3)
C312 0.017(3) 0.019(3) 0.020(3) 0.004(2) 0.000(2) 0.010(2)
C313 0.015(3) 0.024(3) 0.021(3) 0.007(2) 0.002(2) 0.006(2)
C314 0.023(3) 0.012(3) 0.013(3) 0.004(2) 0.003(2) 0.007(2)
C315 0.026(3) 0.015(3) 0.012(3) 0.004(2) 0.005(2) 0.011(2)
C316 0.030(3) 0.026(3) 0.019(3) 0.000(3) 0.003(3) 0.010(3)
C317 0.023(3) 0.019(3) 0.037(4) 0.001(3) 0.007(3) 0.001(3)
C318 0.032(3) 0.031(4) 0.027(3) 0.001(3) 0.015(3) 0.004(3)
C319 0.034(3) 0.020(3) 0.016(3) -0.002(2) 0.008(3) 0.005(3)

loop_
_atom_type_symbol
_atom_type_description
_atom_type_scat_dispersion_real
_atom_type_scat_dispersion_imag
_atom_type_scat_source
C C 0.0033 0.0016 'International Tables Vol C Tables 4.2.6.8 and 6.1.1.4'
H H 0.0000 0.0000 'International Tables Vol C Tables 4.2.6.8 and 6.1.1.4'
O O 0.0106 0.0060 'International Tables Vol C Tables 4.2.6.8 and 6.1.1.4'
P P 0.1023 0.0942 'International Tables Vol C Tables 4.2.6.8 and 6.1.1.4'
Co Co 0.3494 0.9721 'International Tables Vol C Tables 4.2.6.8 and 6.1.1.4'
Pd Pd -0.9988 1.0072 'International Tables Vol C Tables 4.2.6.8 and 6.1.1.4'
Cl Cl 0.1484 0.1585 'International Tables Vol C Tables 4.2.6.8 and 6.1.1.4'

loop_
_geom_angle_atom_site_label_1
_geom_angle_atom_site_label_2
_geom_angle_atom_site_label_3
_geom_angle
C40 Pd1 C12 112.1(2)
C40 Pd1 C11 90.41(19)
C12 Pd1 C11 78.70(18)
C40 Pd1 Co3 125.01(13)
C12 Pd1 Co3 87.10(14)
C11 Pd1 Co3 41.53(14)
C40 Pd1 Co4 154.61(13)
C12 Pd1 Co4 42.70(15)
C11 Pd1 Co4 81.85(13)
Co3 Pd1 Co4 61.30(2)
C40 Pd1 Pd3 49.24(13)
C12 Pd1 Pd3 117.04(14)
C11 Pd1 Pd3 139.37(13)
Co3 Pd1 Pd3 155.84(2)
Co4 Pd1 Pd3 136.07(2)
C40 Pd1 Pd2 51.14(13)
C12 Pd1 Pd2 161.68(14)
C11 Pd1 Pd2 92.87(12)
Co3 Pd1 Pd2 97.39(2)
Co4 Pd1 Pd2 152.78(2)
Pd3 Pd1 Pd2 60.127(15)
C40 Pd1 Pd4 135.31(13)
C12 Pd1 Pd4 109.14(14)
C11 Pd1 Pd4 114.06(14)
Co3 Pd1 Pd4 72.85(2)
Co4 Pd1 Pd4 69.217(19)
Pd3 Pd1 Pd4 96.500(17)
Pd2 Pd1 Pd4 89.126(16)
C40 Pd1 Pd9 125.92(13)
C12 Pd1 Pd9 66.65(13)
C11 Pd1 Pd9 136.58(13)
Co3 Pd1 Pd9 109.07(2)
Co4 Pd1 Pd9 55.025(17)
Pd3 Pd1 Pd9 81.732(15)
Pd2 Pd1 Pd9 127.330(17)
Pd4 Pd1 Pd9 58.689(13)
C36 Pd2 C40 121.72(19)
C36 Pd2 C35 84.57(18)
C40 Pd2 C35 94.90(19)
C36 Pd2 Co13 90.52(14)
C40 Pd2 Co13 125.87(14)
C35 Pd2 Co13 41.92(13)
C36 Pd2 Co14 43.27(13)
C40 Pd2 Co14 164.91(13)
C35 Pd2 Co14 85.75(13)
Co13 Pd2 Co14 63.13(2)
C36 Pd2 Pd3 169.74(14)
C40 Pd2 Pd3 48.78(13)
C35 Pd2 Pd3 92.15(13)
Co13 Pd2 Pd3 93.52(2)
Co14 Pd2 Pd3 146.31(2)
C36 Pd2 Pd1 119.27(14)
C40 Pd2 Pd1 50.26(14)
C35 Pd2 Pd1 143.97(13)
Co13 Pd2 Pd1 147.74(2)
Co14 Pd2 Pd1 130.25(2)
Pd3 Pd2 Pd1 59.413(14)
C36 Pd2 Pd5 106.56(14)
C40 Pd2 Pd5 127.06(14)
C35 Pd2 Pd5 110.92(13)
Co13 Pd2 Pd5 69.451(19)
Co14 Pd2 Pd5 65.971(19)
Pd3 Pd2 Pd5 83.692(17)
Pd1 Pd2 Pd5 88.974(16)
C36 Pd2 Pd7 66.43(14)
C40 Pd2 Pd7 121.09(14)
C35 Pd2 Pd7 141.76(13)
Co13 Pd2 Pd7 111.11(2)
Co14 Pd2 Pd7 56.101(19)
Pd3 Pd2 Pd7 120.431(18)
Pd1 Pd2 Pd7 74.160(15)
Pd5 Pd2 Pd7 58.953(14)
C40 Pd3 C24 118.9(2)
C40 Pd3 C23 86.60(18)
C24 Pd3 C23 79.54(17)
C40 Pd3 Co9 160.67(15)
C24 Pd3 Co9 42.09(13)
C23 Pd3 Co9 85.60(12)
C40 Pd3 Co8 119.48(14)
C24 Pd3 Co8 84.49(12)
C23 Pd3 Co8 40.50(12)
Co9 Pd3 Co8 62.65(2)
C40 Pd3 Pd1 51.22(15)
C24 Pd3 Pd1 164.99(13)
C23 Pd3 Pd1 88.03(12)
Co9 Pd3 Pd1 145.86(2)
Co8 Pd3 Pd1 91.55(2)
C40 Pd3 Pd2 51.61(14)
C24 Pd3 Pd2 125.05(12)
C23 Pd3 Pd2 137.28(12)
Co9 Pd3 Pd2 136.74(2)
Co8 Pd3 Pd2 150.39(2)
Pd1 Pd3 Pd2 60.461(15)
C40 Pd3 Pd6 130.69(15)
C24 Pd3 Pd6 109.78(13)
C23 Pd3 Pd6 110.02(13)
Co9 Pd3 Pd6 68.636(19)
Co8 Pd3 Pd6 70.57(2)
Pd1 Pd3 Pd6 82.301(16)
Pd2 Pd3 Pd6 94.529(18)
C40 Pd3 Pd8 128.87(14)
C24 Pd3 Pd8 73.01(12)
C23 Pd3 Pd8 142.62(12)
Co9 Pd3 Pd8 57.026(18)
Co8 Pd3 Pd8 110.78(2)
Pd1 Pd3 Pd8 121.802(19)
Pd2 Pd3 Pd8 79.986(16)
Pd6 Pd3 Pd8 58.755(14)
C1 Pd4 C41 162.6(2)
C1 Pd4 Co5 46.38(14)
C41 Pd4 Co5 120.74(14)
C1 Pd4 C15 86.31(18)
C41 Pd4 C15 82.84(18)
Co5 Pd4 C15 40.11(12)
C1 Pd4 Pd5 138.98(14)
C41 Pd4 Pd5 48.11(13)
Co5 Pd4 Pd5 160.42(2)
C15 Pd4 Pd5 130.60(12)
C1 Pd4 Pd6 146.06(14)
C41 Pd4 Pd6 49.10(13)
Co5 Pd4 Pd6 129.06(2)
C15 Pd4 Pd6 95.26(12)
Pd5 Pd4 Pd6 59.650(13)
C1 Pd4 Pd7 77.86(14)
C41 Pd4 Pd7 103.15(13)
Co5 Pd4 Pd7 114.52(2)
C15 Pd4 Pd7 143.21(12)
Pd5 Pd4 Pd7 61.785(13)
Pd6 Pd4 Pd7 116.292(18)
C1 Pd4 Pd1 72.25(14)
C41 Pd4 Pd1 124.97(14)
Co5 Pd4 Pd1 108.55(2)
C15 Pd4 Pd1 131.40(12)
Pd5 Pd4 Pd1 89.415(16)
Pd6 Pd4 Pd1 81.750(17)
Pd7 Pd4 Pd1 74.739(15)
C1 Pd4 Co2 42.00(14)
C41 Pd4 Co2 123.19(13)
Co5 Pd4 Co2 55.08(2)
C15 Pd4 Co2 85.37(12)
Pd5 Pd4 Co2 114.08(2)
Pd6 Pd4 Co2 171.91(2)
Pd7 Pd4 Co2 60.713(18)
Pd1 Pd4 Co2 103.89(2)
C1 Pd4 Pd9 87.81(14)
C41 Pd4 Pd9 101.86(13)
Co5 Pd4 Pd9 79.43(2)
C15 Pd4 Pd9 73.09(12)
Pd5 Pd4 Pd9 116.757(17)
Pd6 Pd4 Pd9 60.659(14)
Pd7 Pd4 Pd9 137.966(18)
Pd1 Pd4 Pd9 63.251(15)
Co2 Pd4 Pd9 126.97(2)
C1 Pd4 Co4 36.69(14)
C41 Pd4 Co4 153.12(13)
Co5 Pd4 Co4 55.49(2)
C15 Pd4 Co4 83.42(12)
Pd5 Pd4 Co4 142.79(2)
Pd6 Pd4 Co4 109.670(19)
Pd7 Pd4 Co4 101.699(18)
Pd1 Pd4 Co4 53.402(16)
Co2 Pd4 Co4 78.41(2)
Pd9 Pd4 Co4 51.879(16)
C3 Pd5 C41 150.94(19)
C3 Pd5 Co15 45.34(14)
C41 Pd5 Co15 111.76(14)
C3 Pd5 Pd6 141.25(14)
C41 Pd5 Pd6 49.78(14)
Co15 Pd5 Pd6 153.97(2)
C3 Pd5 Pd4 152.45(13)
C41 Pd5 Pd4 51.14(14)
Co15 Pd5 Pd4 126.88(2)
Pd6 Pd5 Pd4 60.180(13)
C3 Pd5 Co12 42.49(13)
C41 Pd5 Co12 112.57(14)
Co15 Pd5 Co12 54.46(2)
Pd6 Pd5 Co12 111.100(19)
Pd4 Pd5 Co12 163.71(2)
C3 Pd5 Pd8 80.13(14)
C41 Pd5 Pd8 99.65(14)
Co15 Pd5 Pd8 113.20(2)
Pd6 Pd5 Pd8 61.253(14)
Pd4 Pd5 Pd8 118.955(17)
Co12 Pd5 Pd8 59.310(18)
C3 Pd5 Pd7 92.24(13)
C41 Pd5 Pd7 104.47(14)
Co15 Pd5 Pd7 84.983(19)
Pd6 Pd5 Pd7 115.466(17)
Pd4 Pd5 Pd7 60.343(14)
Co12 Pd5 Pd7 132.44(2)
Pd8 Pd5 Pd7 141.556(18)
C3 Pd5 Pd2 74.90(13)
C41 Pd5 Pd2 133.96(14)
Co15 Pd5 Pd2 110.44(2)
Pd6 Pd5 Pd2 94.011(17)
Pd4 Pd5 Pd2 88.509(16)
Co12 Pd5 Pd2 106.41(2)
Pd8 Pd5 Pd2 79.739(16)
Pd7 Pd5 Pd2 61.956(14)
C3 Pd5 Co14 39.00(13)
C41 Pd5 Co14 153.16(14)
Co15 Pd5 Co14 56.38(2)
Pd6 Pd5 Co14 148.67(2)
Pd4 Pd5 Co14 113.475(19)
Co12 Pd5 Co14 81.23(2)
Pd8 Pd5 Co14 107.175(19)
Pd7 Pd5 Co14 53.711(16)
Pd2 Pd5 Co14 54.665(17)
C3 Pd5 Co13 35.95(14)
C41 Pd5 Co13 152.72(14)
Co15 Pd5 Co13 81.17(2)
Pd6 Pd5 Co13 108.78(2)
Pd4 Pd5 Co13 139.68(2)
Co12 Pd5 Co13 54.37(2)
Pd8 Pd5 Co13 53.220(16)
Pd7 Pd5 Co13 100.428(19)
Pd2 Pd5 Co13 52.094(16)
Co14 Pd5 Co13 53.989(18)
C2 Pd6 C41 156.45(19)
C2 Pd6 Co10 45.39(13)
C41 Pd6 Co10 114.27(13)
C2 Pd6 Pd5 149.61(14)
C41 Pd6 Pd5 48.60(13)
Co10 Pd6 Pd5 129.47(2)
C2 Pd6 Pd4 140.66(13)
C41 Pd6 Pd4 50.96(13)
Co10 Pd6 Pd4 154.82(2)
Pd5 Pd6 Pd4 60.169(14)
C2 Pd6 Co7 43.09(13)
C41 Pd6 Co7 119.12(13)
Co10 Pd6 Co7 55.12(2)
Pd5 Pd6 Co7 167.24(2)
Pd4 Pd6 Co7 110.49(2)
C2 Pd6 Pd9 79.39(13)
C41 Pd6 Pd9 104.23(14)
Co10 Pd6 Pd9 112.17(2)
Pd5 Pd6 Pd9 118.087(17)
Pd4 Pd6 Pd9 61.569(14)
Co7 Pd6 Pd9 57.642(17)
C2 Pd6 Pd3 73.26(13)
C41 Pd6 Pd3 130.11(13)
Co10 Pd6 Pd3 107.93(2)
Pd5 Pd6 Pd3 84.155(16)
Pd4 Pd6 Pd3 95.692(17)
Co7 Pd6 Pd3 106.24(2)
Pd9 Pd6 Pd3 82.389(15)
C2 Pd6 Pd8 89.83(13)
C41 Pd6 Pd8 98.81(14)
Co10 Pd6 Pd8 80.70(2)
Pd5 Pd6 Pd8 61.351(14)
Pd4 Pd6 Pd8 119.037(17)
Co7 Pd6 Pd8 129.80(2)
Pd9 Pd6 Pd8 145.053(18)
Pd3 Pd6 Pd8 62.664(14)
C2 Pd6 Co9 37.04(13)
C41 Pd6 Co9 149.85(14)
Co10 Pd6 Co9 55.11(2)
Pd5 Pd6 Co9 112.678(19)
Pd4 Pd6 Co9 148.61(2)
Co7 Pd6 Co9 79.87(2)
Pd9 Pd6 Co9 105.826(19)
Pd3 Pd6 Co9 53.066(16)
Pd8 Pd6 Co9 53.644(16)
C37 Pd7 C10 97.66(19)
C37 Pd7 Co14 44.40(14)
C10 Pd7 Co14 115.49(14)
C37 Pd7 Co3 141.31(13)
C10 Pd7 Co3 43.65(14)
Co14 Pd7 Co3 140.13(3)
C37 Pd7 Pd4 143.53(13)
C10 Pd7 Pd4 114.89(14)
Co14 Pd7 Pd4 123.76(2)
Co3 Pd7 Pd4 72.909(18)
C37 Pd7 Pd5 94.81(14)
C10 Pd7 Pd5 162.68(14)
Co14 Pd7 Pd5 66.598(18)
Co3 Pd7 Pd5 122.91(2)
Pd4 Pd7 Pd5 57.872(14)
C37 Pd7 Co2 119.07(14)
C10 Pd7 Co2 73.93(14)
Co14 Pd7 Co2 159.81(3)
Co3 Pd7 Co2 59.28(2)
Pd4 Pd7 Co2 60.003(18)
Pd5 Pd7 Co2 110.13(2)
C37 Pd7 Pd2 101.21(14)
C10 Pd7 Pd2 106.45(14)
Co14 Pd7 Pd2 57.576(18)
Co3 Pd7 Pd2 92.34(2)
Pd4 Pd7 Pd2 85.558(15)
Pd5 Pd7 Pd2 59.091(13)
Co2 Pd7 Pd2 139.50(2)
C34 Pd8 C25 94.5(2)
C34 Pd8 Co9 107.44(15)
C25 Pd8 Co9 43.04(14)
C34 Pd8 Co13 43.66(14)
C25 Pd8 Co13 138.16(14)
Co9 Pd8 Co13 133.99(3)
C34 Pd8 Co12 81.67(15)
C25 Pd8 Co12 127.51(14)
Co9 Pd8 Co12 166.12(2)
Co13 Pd8 Co12 59.75(2)
C34 Pd8 Pd6 153.05(14)
C25 Pd8 Pd6 98.14(14)
Co9 Pd8 Pd6 68.179(19)
Co13 Pd8 Pd6 119.40(2)
Co12 Pd8 Pd6 108.48(2)
C34 Pd8 Pd5 112.71(14)
C25 Pd8 Pd5 152.77(14)
Co9 Pd8 Pd5 122.74(2)
Co13 Pd8 Pd5 69.067(18)
Co12 Pd8 Pd5 60.033(18)
Pd6 Pd8 Pd5 57.396(13)
C34 Pd8 Pd3 96.24(14)
C25 Pd8 Pd3 97.76(14)
Co9 Pd8 Pd3 56.101(17)
Co13 Pd8 Pd3 87.764(19)
Co12 Pd8 Pd3 134.73(2)
Pd6 Pd8 Pd3 58.581(14)
Pd5 Pd8 Pd3 80.110(16)
C22 Pd9 C13 94.1(2)
C22 Pd9 Co4 108.22(14)
C13 Pd9 Co4 44.04(14)
C22 Pd9 Co8 42.72(15)
C13 Pd9 Co8 136.27(14)
Co4 Pd9 Co8 129.47(3)
C22 Pd9 Co7 76.09(14)
C13 Pd9 Co7 126.82(14)
Co4 Pd9 Co7 169.16(3)
Co8 Pd9 Co7 60.47(2)
C22 Pd9 Pd6 112.17(15)
C13 Pd9 Pd6 153.56(14)
Co4 Pd9 Pd6 123.74(2)
Co8 Pd9 Pd6 70.150(19)
Co7 Pd9 Pd6 61.159(18)
C22 Pd9 Pd4 157.17(15)
C13 Pd9 Pd4 98.53(14)
Co4 Pd9 Pd4 69.785(19)
Co8 Pd9 Pd4 120.07(2)
Co7 Pd9 Pd4 110.25(2)
Pd6 Pd9 Pd4 57.772(13)
C22 Pd9 Pd1 101.05(14)
C13 Pd9 Pd1 100.39(14)
Co4 Pd9 Pd1 57.066(19)
Co8 Pd9 Pd1 85.211(19)
Co7 Pd9 Pd1 132.74(2)
Pd6 Pd9 Pd1 77.815(14)
Pd4 Pd9 Pd1 58.060(13)
C4 Co1 C5 100.2(2)
C4 Co1 C1 161.3(2)
C5 Co1 C1 97.6(2)
C4 Co1 C6 90.6(2)
C5 Co1 C6 90.8(2)
C1 Co1 C6 95.0(2)
C4 Co1 C8 82.9(2)
C5 Co1 C8 88.1(2)
C1 Co1 C8 92.0(2)
C6 Co1 C8 173.0(2)
C4 Co1 Co3 149.27(19)
C5 Co1 Co3 49.26(15)
C1 Co1 Co3 48.40(14)
C6 Co1 Co3 92.55(17)
C8 Co1 Co3 91.93(14)
C4 Co1 Co2 133.55(18)
C5 Co1 Co2 99.60(15)
C1 Co1 Co2 47.54(14)
C6 Co1 Co2 47.61(16)
C8 Co1 Co2 139.35(14)
Co3 Co1 Co2 65.58(3)
C4 Co1 Co4 123.98(18)
C5 Co1 Co4 94.77(16)
C1 Co1 Co4 48.18(14)
C6 Co1 Co4 143.14(17)
C8 Co1 Co4 43.84(14)
Co3 Co1 Co4 65.00(3)
Co2 Co1 Co4 95.57(3)
C4 Co1 Co5 115.96(18)
C5 Co1 Co5 143.72(15)
C1 Co1 Co5 46.10(14)
C6 Co1 Co5 92.26(17)
C8 Co1 Co5 92.72(13)
Co3 Co1 Co5 94.47(3)
Co2 Co1 Co5 58.26(3)
Co4 Co1 Co5 62.82(3)
C9 Co2 C1 156.7(2)
C9 Co2 C6 94.1(2)
C1 Co2 C6 102.0(2)
C9 Co2 C14 95.7(2)
C1 Co2 C14 99.5(2)
C6 Co2 C14 95.3(2)
C9 Co2 Co5 144.83(17)
C1 Co2 Co5 48.93(15)
C6 Co2 Co5 98.86(17)
C14 Co2 Co5 50.84(17)
C9 Co2 Co1 143.57(18)
C1 Co2 Co1 51.07(14)
C6 Co2 Co1 51.09(17)
C14 Co2 Co1 97.88(17)
Co5 Co2 Co1 63.31(3)
C9 Co2 Co3 120.92(17)
C1 Co2 Co3 44.14(15)
C6 Co2 Co3 88.12(18)
C14 Co2 Co3 142.97(17)
Co5 Co2 Co3 92.17(3)
Co1 Co2 Co3 56.66(3)
C9 Co2 Pd4 117.53(18)
C1 Co2 Pd4 46.28(14)
C6 Co2 Pd4 147.88(17)
C14 Co2 Pd4 87.27(17)
Co5 Co2 Pd4 58.65(2)
Co1 Co2 Pd4 96.81(3)
Co3 Co2 Pd4 71.62(2)
C9 Co2 Pd7 77.73(18)
C1 Co2 Pd7 79.06(15)
C6 Co2 Pd7 129.03(18)
C14 Co2 Pd7 135.33(17)
Co5 Co2 Pd7 116.61(3)
Co1 Co2 Pd7 113.60(3)
Co3 Co2 Pd7 57.03(2)
Pd4 Co2 Pd7 59.284(18)
C11 Co3 C10 96.3(2)
C11 Co3 C1 136.2(2)
C10 Co3 C1 123.1(2)
C11 Co3 C5 92.9(2)
C10 Co3 C5 94.5(2)
C1 Co3 C5 101.3(2)
C11 Co3 Co1 128.62(17)
C10 Co3 Co1 117.36(17)
C1 Co3 Co1 51.67(14)
C5 Co3 Co1 49.67(16)
C11 Co3 Pd1 64.12(17)
C10 Co3 Pd1 120.61(16)
C1 Co3 Pd1 78.54(14)
C5 Co3 Pd1 138.58(16)
Co1 Co3 Pd1 117.87(3)
C11 Co3 Pd7 109.75(17)
C10 Co3 Pd7 53.39(15)
C1 Co3 Pd7 83.89(14)
C5 Co3 Pd7 141.37(16)
Co1 Co3 Pd7 121.35(3)
Pd1 Co3 Pd7 80.05(2)
C11 Co3 Co4 94.28(16)
C10 Co3 Co4 168.23(17)
C1 Co3 Co4 45.17(15)
C5 Co3 Co4 90.10(15)
Co1 Co3 Co4 58.52(3)
Pd1 Co3 Co4 60.12(2)
Pd7 Co3 Co4 117.74(3)
C11 Co3 Co2 173.18(17)
C10 Co3 Co2 81.27(17)
C1 Co3 Co2 43.85(15)
C5 Co3 Co2 93.60(17)
Co1 Co3 Co2 57.76(3)
Pd1 Co3 Co2 111.61(3)
Pd7 Co3 Co2 63.69(2)
Co4 Co3 Co2 87.65(3)
C8 Co4 C12 97.2(2)
C8 Co4 C13 93.4(2)
C12 Co4 C13 100.9(2)
C8 Co4 C1 110.5(2)
C12 Co4 C1 130.2(2)
C13 Co4 C1 117.2(2)
C8 Co4 Co1 60.12(17)
C12 Co4 Co1 135.69(16)
C13 Co4 Co1 116.88(17)
C1 Co4 Co1 50.37(14)
C8 Co4 Pd9 145.56(17)
C12 Co4 Pd9 79.67(16)
C13 Co4 Pd9 54.38(16)
C1 Co4 Pd9 96.69(14)
Co1 Co4 Pd9 141.02(3)
C8 Co4 Pd1 137.43(17)
C12 Co4 Pd1 55.40(18)
C13 Co4 Pd1 121.22(16)
C1 Co4 Pd1 76.99(14)
Co1 Co4 Pd1 114.34(3)
Pd9 Co4 Pd1 67.91(2)
C8 Co4 Co5 102.39(18)
C12 Co4 Co5 159.96(17)
C13 Co4 Co5 74.12(16)
C1 Co4 Co5 44.92(15)
Co1 Co4 Co5 60.34(3)
Pd9 Co4 Co5 81.84(3)
Pd1 Co4 Co5 109.99(3)
C8 Co4 Co3 96.59(17)
C12 Co4 Co3 93.49(16)
C13 Co4 Co3 161.31(16)
C1 Co4 Co3 44.32(14)
Co1 Co4 Co3 56.49(3)
Pd9 Co4 Co3 117.78(3)
Pd1 Co4 Co3 58.57(2)
Co5 Co4 Co3 88.30(3)
C8 Co4 Pd4 148.74(18)
C12 Co4 Pd4 109.73(18)
C13 Co4 Pd4 96.61(16)
C1 Co4 Pd4 39.24(14)
Co1 Co4 Pd4 89.05(3)
Pd9 Co4 Pd4 58.335(17)
Pd1 Co4 Pd4 57.381(18)
Co5 Co4 Pd4 52.95(2)
Co3 Co4 Pd4 67.03(2)
C7 Co5 C15 103.1(2)
C7 Co5 C1 133.7(2)
C15 Co5 C1 120.4(2)
C7 Co5 C14 99.2(2)
C15 Co5 C14 90.6(2)
C1 Co5 C14 95.6(2)
C7 Co5 Co2 125.45(18)
C15 Co5 Co2 116.61(18)
C1 Co5 Co2 47.91(14)
C14 Co5 Co2 47.98(17)
C7 Co5 Pd4 168.01(18)
C15 Co5 Pd4 70.36(17)
C1 Co5 Pd4 50.33(14)
C14 Co5 Pd4 91.10(16)
Co2 Co5 Pd4 66.27(2)
C7 Co5 Co1 87.29(17)
C15 Co5 Co1 168.71(18)
C1 Co5 Co1 48.42(14)
C14 Co5 Co1 91.95(17)
Co2 Co5 Co1 58.43(3)
Pd4 Co5 Co1 98.59(3)
C7 Co5 Co4 103.64(18)
C15 Co5 Co4 115.48(17)
C1 Co5 Co4 45.17(14)
C14 Co5 Co4 139.63(17)
Co2 Co5 Co4 91.81(3)
Pd4 Co5 Co4 71.56(2)
Co1 Co5 Co4 56.84(2)
C16 Co6 C18 97.8(2)
C16 Co6 C2 161.9(2)
C18 Co6 C2 98.3(2)
C16 Co6 C19 91.2(2)
C18 Co6 C19 94.9(2)
C2 Co6 C19 95.5(2)
C16 Co6 C17 81.6(2)
C18 Co6 C17 86.5(2)
C2 Co6 C17 91.3(2)
C19 Co6 C17 172.8(2)
C16 Co6 Co8 146.19(18)
C18 Co6 Co8 49.44(15)
C2 Co6 Co8 48.87(13)
C19 Co6 Co8 98.92(14)
C17 Co6 Co8 87.42(13)
C16 Co6 Co9 136.64(18)
C18 Co6 Co9 97.64(15)
C2 Co6 Co9 48.41(14)
C19 Co6 Co9 47.22(14)
C17 Co6 Co9 139.66(14)
Co8 Co6 Co9 66.62(3)
C16 Co6 Co7 121.23(18)
C18 Co6 Co7 97.92(16)
C2 Co6 Co7 48.03(14)
C19 Co6 Co7 142.70(15)
C17 Co6 Co7 43.63(14)
Co8 Co6 Co7 65.17(3)
Co9 Co6 Co7 96.26(3)
C16 Co6 Co10 116.15(17)
C18 Co6 Co10 145.23(15)
C2 Co6 Co10 47.03(13)
C19 Co6 Co10 91.72(15)
C17 Co6 Co10 91.10(14)
Co8 Co6 Co10 95.82(3)
Co9 Co6 Co10 63.19(3)
Co7 Co6 Co10 59.01(3)
C21 Co7 C17 93.2(3)
C21 Co7 C2 151.5(2)
C17 Co7 C2 109.4(2)
C21 Co7 C26 95.9(2)
C17 Co7 C26 98.0(2)
C2 Co7 C26 97.8(2)
C21 Co7 Co10 142.07(18)
C17 Co7 Co10 105.75(19)
C2 Co7 Co10 48.46(13)
C26 Co7 Co10 49.73(15)
C21 Co7 Co6 151.96(19)
C17 Co7 Co6 60.4(2)
C2 Co7 Co6 49.56(13)
C26 Co7 Co6 96.94(15)
Co10 Co7 Co6 61.56(3)
C21 Co7 Pd9 69.23(17)
C17 Co7 Pd9 124.23(17)
C2 Co7 Pd9 83.51(13)
C26 Co7 Pd9 134.98(14)
Co10 Co7 Pd9 120.63(3)
Co6 Co7 Pd9 116.16(3)
C21 Co7 Co8 120.50(17)
C17 Co7 Co8 91.55(18)
C2 Co7 Co8 44.54(14)
C26 Co7 Co8 141.79(15)
Co10 Co7 Co8 92.06(3)
Co6 Co7 Co8 56.45(2)
Pd9 Co7 Co8 59.74(2)
C21 Co7 Pd6 110.49(19)
C17 Co7 Pd6 155.0(2)
C2 Co7 Pd6 45.58(13)
C26 Co7 Pd6 87.81(14)
Co10 Co7 Pd6 60.13(2)
Co6 Co7 Pd6 94.81(3)
Pd9 Co7 Pd6 61.199(18)
Co8 Co7 Pd6 69.88(2)
C23 Co8 C22 94.5(2)
C23 Co8 C2 138.3(2)
C22 Co8 C2 122.8(2)
C23 Co8 C18 94.2(2)
C22 Co8 C18 93.7(2)
C2 Co8 C18 100.5(2)
C23 Co8 Co6 130.42(17)
C22 Co8 Co6 117.30(16)
C2 Co8 Co6 50.68(13)
C18 Co8 Co6 49.87(15)
C23 Co8 Pd3 64.57(17)
C22 Co8 Pd3 123.94(15)
C2 Co8 Pd3 78.27(13)
C18 Co8 Pd3 136.48(15)
Co6 Co8 Pd3 115.05(3)
C23 Co8 Pd9 111.40(16)
C22 Co8 Pd9 51.12(16)
C2 Co8 Pd9 83.66(14)
C18 Co8 Pd9 136.28(15)
Co6 Co8 Pd9 118.15(3)
Pd3 Co8 Pd9 87.16(2)
C23 Co8 Co7 171.20(17)
C22 Co8 Co7 79.80(16)
C2 Co8 Co7 44.72(14)
C18 Co8 Co7 92.87(15)
Co6 Co8 Co7 58.38(3)
Pd3 Co8 Co7 113.03(3)
Pd9 Co8 Co7 59.79(2)
C23 Co8 Co9 97.89(17)
C22 Co8 Co9 166.55(16)
C2 Co8 Co9 43.74(14)
C18 Co8 Co9 90.58(15)
Co6 Co8 Co9 57.11(2)
Pd3 Co8 Co9 58.29(2)
Pd9 Co8 Co9 118.61(3)
Co7 Co8 Co9 87.25(3)
C24 Co9 C25 101.2(2)
C24 Co9 C19 96.8(2)
C25 Co9 C19 94.3(2)
C24 Co9 C2 132.8(2)
C25 Co9 C2 119.5(2)
C19 Co9 C2 102.5(2)
C24 Co9 Co6 127.87(16)
C25 Co9 Co6 119.68(16)
C19 Co9 Co6 52.44(16)
C2 Co9 Co6 50.19(13)
C24 Co9 Pd3 59.69(16)
C25 Co9 Pd3 119.68(15)
C19 Co9 Pd3 140.58(16)
C2 Co9 Pd3 78.85(13)
Co6 Co9 Pd3 114.98(3)
C24 Co9 Pd8 87.68(16)
C25 Co9 Pd8 54.91(15)
C19 Co9 Pd8 149.09(16)
C2 Co9 Pd8 96.42(14)
Co6 Co9 Pd8 141.53(3)
Pd3 Co9 Pd8 66.873(19)
C24 Co9 Co10 170.41(16)
C25 Co9 Co10 76.46(16)
C19 Co9 Co10 92.69(16)
C2 Co9 Co10 45.45(14)
Co6 Co9 Co10 59.93(3)
Pd3 Co9 Co10 113.09(3)
Pd8 Co9 Co10 83.40(3)
C24 Co9 Co8 92.59(16)
C25 Co9 Co8 162.64(17)
C19 Co9 Co8 94.42(16)
C2 Co9 Co8 43.75(14)
Co6 Co9 Co8 56.27(2)
Pd3 Co9 Co8 59.06(2)
Pd8 Co9 Co8 115.99(3)
Co10 Co9 Co8 88.17(3)
C24 Co9 Pd6 116.82(16)
C25 Co9 Pd6 98.64(16)
C19 Co9 Pd6 140.43(16)
C2 Co9 Pd6 39.19(13)
Co6 Co9 Pd6 89.04(3)
Pd3 Co9 Pd6 58.298(17)
Pd8 Co9 Pd6 58.177(18)
Co10 Co9 Pd6 55.06(2)
Co8 Co9 Pd6 65.41(2)
C20 Co10 C27 103.1(2)
C20 Co10 C2 124.1(2)
C27 Co10 C2 130.3(2)
C20 Co10 C26 98.4(2)
C27 Co10 C26 90.8(2)
C2 Co10 C26 96.4(2)
C20 Co10 Co7 117.08(16)
C27 Co10 Co7 124.29(16)
C2 Co10 Co7 48.41(14)
C26 Co10 Co7 48.47(14)
C20 Co10 Co6 76.82(16)
C27 Co10 Co6 174.84(16)
C2 Co10 Co6 48.46(13)
C26 Co10 Co6 94.28(14)
Co7 Co10 Co6 59.43(3)
C20 Co10 Pd6 169.16(16)
C27 Co10 Pd6 82.90(15)
C2 Co10 Pd6 48.05(13)
C26 Co10 Pd6 90.42(13)
Co7 Co10 Pd6 64.75(2)
Co6 Co10 Pd6 96.37(3)
C20 Co10 Co9 99.32(16)
C27 Co10 Co9 118.28(16)
C2 Co10 Co9 45.22(14)
C26 Co10 Co9 140.95(14)
Co7 Co10 Co9 92.51(3)
Co6 Co10 Co9 56.88(2)
Pd6 Co10 Co9 69.84(2)
C28 Co11 C30 99.8(2)
C28 Co11 C3 160.8(2)
C30 Co11 C3 97.7(2)
C28 Co11 C29 91.4(2)
C30 Co11 C29 91.4(2)
C3 Co11 C29 96.1(2)
C28 Co11 C31 81.9(2)
C30 Co11 C31 96.67(19)
C3 Co11 C31 88.30(18)
C29 Co11 C31 170.29(19)
C28 Co11 Co13 148.30(18)
C30 Co11 Co13 49.00(15)
C3 Co11 Co13 48.71(14)
C29 Co11 Co13 94.70(15)
C31 Co11 Co13 94.69(12)
C28 Co11 Co12 135.64(17)
C30 Co11 Co12 98.11(15)
C3 Co11 Co12 48.16(13)
C29 Co11 Co12 47.93(15)
C31 Co11 Co12 135.43(13)
Co13 Co11 Co12 65.59(3)
C28 Co11 Co14 122.08(17)
C30 Co11 Co14 97.31(16)
C3 Co11 Co14 47.21(13)
C29 Co11 Co14 142.99(16)
C31 Co11 Co14 41.22(12)
Co13 Co11 Co14 65.87(3)
Co12 Co11 Co14 95.14(3)
C28 Co11 Co15 115.70(18)
C30 Co11 Co15 144.35(16)
C3 Co11 Co15 46.74(14)
C29 Co11 Co15 90.48(16)
C31 Co11 Co15 86.18(12)
Co13 Co11 Co15 95.37(3)
Co12 Co11 Co15 58.53(3)
Co14 Co11 Co15 62.26(3)
C33 Co12 C29 95.9(2)
C33 Co12 C3 155.4(2)
C29 Co12 C3 101.3(2)
C33 Co12 C39 97.1(2)
C29 Co12 C39 94.1(2)
C3 Co12 C39 99.2(2)
C33 Co12 Co15 146.06(17)
C29 Co12 Co15 96.24(16)
C3 Co12 Co15 49.12(15)
C39 Co12 Co15 50.52(16)
C33 Co12 Co11 144.18(17)
C29 Co12 Co11 51.32(16)
C3 Co12 Co11 49.98(14)
C39 Co12 Co11 99.02(16)
Co15 Co12 Co11 62.92(3)
C33 Co12 Co13 118.71(17)
C29 Co12 Co13 90.36(16)
C3 Co12 Co13 44.41(15)
C39 Co12 Co13 143.30(16)
Co15 Co12 Co13 92.79(3)
Co11 Co12 Co13 56.92(2)
C33 Co12 Pd8 72.65(16)
C29 Co12 Pd8 130.12(16)
C3 Co12 Pd8 82.82(14)
C39 Co12 Pd8 134.81(16)
Co15 Co12 Pd8 120.56(3)
Co11 Co12 Pd8 115.03(3)
Co13 Co12 Pd8 58.11(2)
C33 Co12 Pd5 117.02(17)
C29 Co12 Pd5 146.42(16)
C3 Co12 Pd5 45.42(14)
C39 Co12 Pd5 88.76(16)
Co15 Co12 Pd5 60.57(2)
Co11 Co12 Pd5 95.18(3)
Co13 Co12 Pd5 68.69(2)
Pd8 Co12 Pd5 60.657(18)
C35 Co13 C34 89.8(2)
C35 Co13 C3 136.2(2)
C34 Co13 C3 128.7(2)
C35 Co13 C30 93.9(2)
C34 Co13 C30 96.9(2)
C3 Co13 C30 100.2(2)
C35 Co13 Co11 128.69(17)
C34 Co13 Co11 124.49(16)
C3 Co13 Co11 50.26(14)
C30 Co13 Co11 49.90(16)
C35 Co13 Pd2 60.73(17)
C34 Co13 Pd2 115.14(16)
C3 Co13 Pd2 81.75(14)
C30 Co13 Pd2 137.41(15)
Co11 Co13 Pd2 118.37(3)
C35 Co13 Pd8 111.62(17)
C34 Co13 Pd8 50.47(16)
C3 Co13 Pd8 85.78(13)
C30 Co13 Pd8 136.16(15)
Co11 Co13 Pd8 119.62(3)
Pd2 Co13 Pd8 86.38(2)
C35 Co13 Co12 173.43(17)
C34 Co13 Co12 87.35(16)
C3 Co13 Co12 44.16(13)
C30 Co13 Co12 92.33(16)
Co11 Co13 Co12 57.49(2)
Pd2 Co13 Co12 115.32(3)
Pd8 Co13 Co12 62.14(2)
C35 Co13 Co14 94.77(16)
C34 Co13 Co14 169.19(16)
C3 Co13 Co14 43.70(13)
C30 Co13 Co14 92.56(16)
Co11 Co13 Co14 58.99(3)
Pd2 Co13 Co14 59.55(2)
Pd8 Co13 Co14 118.74(3)
Co12 Co13 Co14 87.02(3)
C35 Co13 Pd5 118.62(18)
C34 Co13 Pd5 108.16(16)
C3 Co13 Pd5 38.04(14)
C30 Co13 Pd5 138.03(16)
Co11 Co13 Pd5 88.16(3)
Pd2 Co13 Pd5 58.456(18)
Pd8 Co13 Pd5 57.712(17)
Co12 Co13 Pd5 56.93(2)
Co14 Co13 Pd5 61.07(2)
C31 Co14 C36 98.0(2)
C31 Co14 C37 92.7(2)
C36 Co14 C37 99.1(2)
C31 Co14 C3 111.7(2)
C36 Co14 C3 129.7(2)
C37 Co14 C3 118.2(2)
C31 Co14 Co11 63.97(16)
C36 Co14 Co11 132.94(16)
C37 Co14 Co11 123.43(15)
C3 Co14 Co11 47.93(14)
C31 Co14 Pd7 141.68(17)
C36 Co14 Pd7 76.30(16)
C37 Co14 Pd7 52.24(15)
C3 Co14 Pd7 99.93(14)
Co11 Co14 Pd7 144.68(3)
C31 Co14 Pd2 138.71(17)
C36 Co14 Pd2 52.43(14)
C37 Co14 Pd2 117.52(15)
C3 Co14 Pd2 79.68(14)
Co11 Co14 Pd2 112.31(3)
Pd7 Co14 Pd2 66.32(2)
C31 Co14 Co15 98.61(16)
C36 Co14 Co15 163.03(16)
C37 Co14 Co15 76.64(15)
C3 Co14 Co15 45.10(14)
Co11 Co14 Co15 59.13(2)
Pd7 Co14 Co15 88.45(3)
Pd2 Co14 Co15 114.62(3)
C31 Co14 Co13 103.08(17)
C36 Co14 Co13 92.28(15)
C37 Co14 Co13 159.11(15)
C3 Co14 Co13 43.07(14)
Co11 Co14 Co13 55.14(2)
Pd7 Co14 Co13 114.88(3)
Pd2 Co14 Co13 57.33(2)
Co15 Co14 Co13 87.38(3)
C31 Co14 Pd5 150.62(16)
C36 Co14 Pd5 108.83(15)
C37 Co14 Pd5 94.68(15)
C3 Co14 Pd5 40.77(14)
Co11 Co14 Pd5 88.46(2)
Pd7 Co14 Pd5 59.691(17)
Pd2 Co14 Pd5 59.365(16)
Co15 Co14 Pd5 55.91(2)
Co13 Co14 Pd5 64.94(2)
C32 Co15 C38 101.8(2)
C32 Co15 C3 126.9(2)
C38 Co15 C3 127.2(2)
C32 Co15 C39 100.2(2)
C38 Co15 C39 93.5(2)
C3 Co15 C39 96.2(2)
C32 Co15 Co12 120.56(17)
C38 Co15 Co12 124.79(17)
C3 Co15 Co12 48.28(13)
C39 Co15 Co12 48.40(17)
C32 Co15 Co11 80.95(17)
C38 Co15 Co11 171.56(17)
C3 Co15 Co11 47.65(14)
C39 Co15 Co11 93.89(17)
Co12 Co15 Co11 58.55(3)
C32 Co15 Pd5 168.63(17)
C38 Co15 Pd5 80.48(17)
C3 Co15 Pd5 47.76(13)
C39 Co15 Pd5 90.69(15)
Co12 Co15 Pd5 64.97(2)
Co11 Co15 Pd5 95.29(3)
C32 Co15 Co14 101.39(17)
C38 Co15 Co14 112.95(17)
C3 Co15 Co14 45.29(13)
C39 Co15 Co14 141.21(17)
Co12 Co15 Co14 92.82(3)
Co11 Co15 Co14 58.61(2)
Pd5 Co15 Co14 67.71(2)
Co2 C1 Co3 92.0(2)
Co2 C1 Co5 83.2(2)
Co3 C1 Co5 165.2(3)
Co2 C1 Co4 161.9(3)
Co3 C1 Co4 90.5(2)
Co5 C1 Co4 89.9(2)
Co2 C1 Co1 81.39(18)
Co3 C1 Co1 79.93(18)
Co5 C1 Co1 85.48(19)
Co4 C1 Co1 81.44(18)
Co2 C1 Pd4 91.7(2)
Co3 C1 Pd4 110.9(2)
Co5 C1 Pd4 83.28(18)
Co4 C1 Pd4 104.1(2)
Co1 C1 Pd4 167.4(3)
Co9 C2 Co8 92.5(2)
Co9 C2 Co7 162.7(3)
Co8 C2 Co7 90.7(2)
Co9 C2 Co10 89.33(19)
Co8 C2 Co10 164.4(3)
Co7 C2 Co10 83.13(18)
Co9 C2 Co6 81.39(18)
Co8 C2 Co6 80.44(18)
Co7 C2 Co6 82.41(17)
Co10 C2 Co6 84.52(17)
Co9 C2 Pd6 103.8(2)
Co8 C2 Pd6 108.0(2)
Co7 C2 Pd6 91.3(2)
Co10 C2 Pd6 86.56(18)
Co6 C2 Pd6 169.7(3)
Co12 C3 Co13 91.4(2)
Co12 C3 Co15 82.60(18)
Co13 C3 Co15 166.0(3)
Co12 C3 Co14 165.1(3)
Co13 C3 Co14 93.2(2)
Co15 C3 Co14 89.6(2)
Co12 C3 Co11 81.86(18)
Co13 C3 Co11 81.03(18)
Co15 C3 Co11 85.61(19)
Co14 C3 Co11 84.87(18)
Co12 C3 Pd5 92.09(19)
Co13 C3 Pd5 106.0(2)
Co15 C3 Pd5 86.90(19)
Co14 C3 Pd5 100.2(2)
Co11 C3 Pd5 170.9(3)
O4 C4 Co1 176.2(5)
O5 C5 Co3 139.5(5)
O5 C5 Co1 139.4(4)
Co3 C5 Co1 81.1(2)
O6 C6 Co2 142.2(5)
O6 C6 Co1 136.5(5)
Co2 C6 Co1 81.3(2)
O7 C7 Co5 177.3(5)
O8 C8 Co4 156.1(5)
O8 C8 Co1 127.9(4)
Co4 C8 Co1 76.0(2)
O9 C9 Co2 175.0(5)
O10 C10 Co3 152.8(4)
O10 C10 Pd7 124.2(4)
Co3 C10 Pd7 82.96(19)
O11 C11 Co3 168.0(5)
O11 C11 Pd1 116.9(4)
Co3 C11 Pd1 74.34(19)
O12 C12 Co4 160.3(5)
O12 C12 Pd1 117.8(4)
Co4 C12 Pd1 81.9(2)
O13 C13 Co4 153.5(4)
O13 C13 Pd9 123.7(4)
Co4 C13 Pd9 81.6(2)
O14 C14 Co2 142.9(5)
O14 C14 Co5 135.9(5)
Co2 C14 Co5 81.2(2)
O15 C15 Co5 169.8(5)
O15 C15 Pd4 119.6(4)
Co5 C15 Pd4 69.53(18)
O16 C16 Co6 177.9(5)
O17 C17 Co7 154.6(6)
O17 C17 Co6 129.3(5)
Co7 C17 Co6 75.9(2)
O18 C18 Co8 139.7(4)
O18 C18 Co6 139.6(4)
Co8 C18 Co6 80.7(2)
O19 C19 Co9 145.4(4)
O19 C19 Co6 134.2(4)
Co9 C19 Co6 80.3(2)
O20 C20 Co10 175.2(5)
O21 C21 Co7 170.6(5)
O22 C22 Co8 151.8(4)
O22 C22 Pd9 122.0(4)
Co8 C22 Pd9 86.2(2)
O23 C23 Co8 167.3(5)
O23 C23 Pd3 117.7(4)
Co8 C23 Pd3 74.93(19)
O24 C24 Co9 167.7(5)
O24 C24 Pd3 114.1(4)
Co9 C24 Pd3 78.2(2)
O25 C25 Co9 157.3(4)
O25 C25 Pd8 120.0(4)
Co9 C25 Pd8 82.05(19)
O26 C26 Co7 141.3(4)
O26 C26 Co10 136.9(4)
Co7 C26 Co10 81.80(19)
O27 C27 Co10 172.7(5)
O28 C28 Co11 179.6(5)
O29 C29 Co12 142.4(4)
O29 C29 Co11 136.9(4)
Co12 C29 Co11 80.8(2)
O30 C30 Co13 139.1(4)
O30 C30 Co11 139.6(4)
Co13 C30 Co11 81.1(2)
O31 C31 Co14 160.4(5)
O31 C31 Co11 124.5(4)
Co14 C31 Co11 74.81(18)
O32 C32 Co15 175.6(5)
O33 C33 Co12 173.9(5)
O34 C34 Co13 148.9(4)
O34 C34 Pd8 125.0(4)
Co13 C34 Pd8 85.9(2)
O35 C35 Co13 162.7(5)
O35 C35 Pd2 120.0(4)
Co13 C35 Pd2 77.3(2)
O36 C36 Co14 158.7(4)
O36 C36 Pd2 117.0(4)
Co14 C36 Pd2 84.30(18)
O37 C37 Co14 150.8(4)
O37 C37 Pd7 124.6(4)
Co14 C37 Pd7 83.4(2)
O38 C38 Co15 175.2(5)
O39 C39 Co12 142.4(4)
O39 C39 Co15 136.5(4)
Co12 C39 Co15 81.1(2)
O40 C40 Pd3 133.5(4)
O40 C40 Pd1 134.2(4)
Pd3 C40 Pd1 79.54(18)
O40 C40 Pd2 129.9(4)
Pd3 C40 Pd2 79.61(17)
Pd1 C40 Pd2 78.61(18)
O41 C41 Pd5 131.4(4)
O41 C41 Pd6 132.4(4)
Pd5 C41 Pd6 81.62(19)
O41 C41 Pd4 130.9(4)
Pd5 C41 Pd4 80.74(17)
Pd6 C41 Pd4 79.94(17)
C102 P1 C101 106.0(2)
C102 P1 C114 110.78(17)
C101 P1 C114 110.1(2)
C102 P1 C108 112.19(18)
C101 P1 C108 110.3(2)
C114 P1 C108 107.50(17)
P1 C101 H10A 109.5
P1 C101 H10B 109.5
H10A C101 H10B 109.5
P1 C101 H10C 109.5
H10A C101 H10C 109.5
H10B C101 H10C 109.5
C103 C102 C107 120.0
C103 C102 P1 117.96(19)
C107 C102 P1 121.44(19)
C102 C103 C104 120.0
C102 C103 H103 120.0
C104 C103 H103 120.0
C105 C104 C103 120.0
C105 C104 H104 120.0
C103 C104 H104 120.0
C104 C105 C106 120.0
C104 C105 H105 120.0
C106 C105 H105 120.0
C107 C106 C105 120.0
C107 C106 H106 120.0
C105 C106 H106 120.0
C106 C107 C102 120.0
C106 C107 H107 120.0
C102 C107 H107 120.0
C109 C108 C113 120.0
C109 C108 P1 120.45(19)
C113 C108 P1 119.55(19)
C110 C109 C108 120.0
C110 C109 H109 120.0
C108 C109 H109 120.0
C111 C110 C109 120.0
C111 C110 H110 120.0
C109 C110 H110 120.0
C110 C111 C112 120.0
C110 C111 H111 120.0
C112 C111 H111 120.0
C113 C112 C111 120.0
C113 C112 H112 120.0
C111 C112 H112 120.0
C112 C113 C108 120.0
C112 C113 H113 120.0
C108 C113 H113 120.0
C115 C114 C119 120.0
C115 C114 P1 120.04(18)
C119 C114 P1 119.60(18)
C116 C115 C114 120.0
C116 C115 H115 120.0
C114 C115 H115 120.0
C115 C116 C117 120.0
C115 C116 H116 120.0
C117 C116 H116 120.0
C116 C117 C118 120.0
C116 C117 H117 120.0
C118 C117 H117 120.0
C117 C118 C119 120.0
C117 C118 H118 120.0
C119 C118 H118 120.0
C118 C119 C114 120.0
C118 C119 H119 120.0
C114 C119 H119 120.0
C208 P2 C202 110.64(18)
C208 P2 C201 109.9(2)
C202 P2 C201 108.6(2)
C208 P2 C214 108.89(18)
C202 P2 C214 109.57(19)
C201 P2 C214 109.2(2)
P2 C201 H20A 109.5
P2 C201 H20B 109.5
H20A C201 H20B 109.5
P2 C201 H20C 109.5
H20A C201 H20C 109.5
H20B C201 H20C 109.5
C203 C202 C207 120.0
C203 C202 P2 119.0(2)
C207 C202 P2 121.0(2)
C204 C203 C202 120.0
C204 C203 H203 120.0
C202 C203 H203 120.0
C205 C204 C203 120.0
C205 C204 H204 120.0
C203 C204 H204 120.0
C204 C205 C206 120.0
C204 C205 H205 120.0
C206 C205 H205 120.0
C207 C206 C205 120.0
C207 C206 H206 120.0
C205 C206 H206 120.0
C206 C207 C202 120.0
C206 C207 H207 120.0
C202 C207 H207 120.0
C209 C208 C213 120.0
C209 C208 P2 119.4(2)
C213 C208 P2 120.6(2)
C208 C209 C210 120.0
C208 C209 H209 120.0
C210 C209 H209 120.0
C211 C210 C209 120.0
C211 C210 H210 120.0
C209 C210 H210 120.0
C210 C211 C212 120.0
C210 C211 H211 120.0
C212 C211 H211 120.0
C213 C212 C211 120.0
C213 C212 H212 120.0
C211 C212 H212 120.0
C212 C213 C208 120.0
C212 C213 H213 120.0
C208 C213 H213 120.0
C215 C214 C219 120.0
C215 C214 P2 118.2(2)
C219 C214 P2 121.5(2)
C216 C215 C214 120.0
C216 C215 H215 120.0
C214 C215 H215 120.0
C215 C216 C217 120.0
C215 C216 H216 120.0
C217 C216 H216 120.0
C218 C217 C216 120.0
C218 C217 H217 120.0
C216 C217 H217 120.0
C217 C218 C219 120.0
C217 C218 H218 120.0
C219 C218 H218 120.0
C218 C219 C214 120.0
C218 C219 H219 120.0
C214 C219 H219 120.0
C314 P3 C308 111.68(17)
C314 P3 C302 109.67(18)
C308 P3 C302 111.96(19)
C314 P3 C301 107.9(3)
C308 P3 C301 107.2(2)
C302 P3 C301 108.3(3)
P3 C301 H30A 109.5
P3 C301 H30B 109.5
H30A C301 H30B 109.5
P3 C301 H30C 109.5
H30A C301 H30C 109.5
H30B C301 H30C 109.5
C303 C302 C307 120.0
C303 C302 P3 119.8(2)
C307 C302 P3 120.2(2)
C304 C303 C302 120.0
C304 C303 H303 120.0
C302 C303 H303 120.0
C303 C304 C305 120.0
C303 C304 H304 120.0
C305 C304 H304 120.0
C304 C305 C306 120.0
C304 C305 H305 120.0
C306 C305 H305 120.0
C305 C306 C307 120.0
C305 C306 H306 120.0
C307 C306 H306 120.0
C306 C307 C302 120.0
C306 C307 H307 120.0
C302 C307 H307 120.0
C309 C308 C313 120.0
C309 C308 P3 121.47(19)
C313 C308 P3 118.47(19)
C308 C309 C310 120.0
C308 C309 H309 120.0
C310 C309 H309 120.0
C309 C310 C311 120.0
C309 C310 H310 120.0
C311 C310 H310 120.0
C310 C311 C312 120.0
C310 C311 H311 120.0
C312 C311 H311 120.0
C313 C312 C311 120.0
C313 C312 H312 120.0
C311 C312 H312 120.0
C312 C313 C308 120.0
C312 C313 H313 120.0
C308 C313 H313 120.0
C315 C314 C319 120.0
C315 C314 P3 122.50(19)
C319 C314 P3 117.49(19)
C316 C315 C314 120.0
C316 C315 H315 120.0
C314 C315 H315 120.0
C315 C316 C317 120.0
C315 C316 H316 120.0
C317 C316 H316 120.0
C318 C317 C316 120.0
C318 C317 H317 120.0
C316 C317 H317 120.0
C317 C318 C319 120.0
C317 C318 H318 120.0
C319 C318 H318 120.0
C318 C319 C314 120.0
C318 C319 H319 120.0
C314 C319 H319 120.0
Cl2 C401 Cl1 102.8(10)
Cl2 C401 H40A 111.2
Cl1 C401 H40A 111.2
Cl2 C401 H40B 111.2
Cl1 C401 H40B 111.2
H40A C401 H40B 109.1
Cl21 C411 Cl11 100.3(9)
Cl21 C411 H41A 111.7
Cl11 C411 H41A 111.7
Cl21 C411 H41B 111.7
Cl11 C411 H41B 111.7
H41A C411 H41B 109.5

loop_
_geom_bond_atom_site_label_1
_geom_bond_atom_site_label_2
_geom_bond_distance
Pd1 C40 2.129(5)
Pd1 C12 2.225(6)
Pd1 C11 2.461(5)
Pd1 Co3 2.6333(8)
Pd1 Co4 2.6758(8)
Pd1 Pd3 2.6854(6)
Pd1 Pd2 2.7140(6)
Pd1 Pd4 2.8073(6)
Pd1 Pd9 2.9541(6)
Pd2 C36 2.139(5)
Pd2 C40 2.156(5)
Pd2 C35 2.345(6)
Pd2 Co13 2.6226(8)
Pd2 Co14 2.6858(8)
Pd2 Pd3 2.7050(5)
Pd2 Pd5 2.8328(6)
Pd2 Pd7 2.9140(6)
Pd3 C40 2.068(5)
Pd3 C24 2.328(5)
Pd3 C23 2.489(5)
Pd3 Co9 2.6394(7)
Pd3 Co8 2.6612(8)
Pd3 Pd6 2.8093(6)
Pd3 Pd8 2.9243(6)
Pd4 C1 2.032(5)
Pd4 C41 2.145(5)
Pd4 Co5 2.6216(8)
Pd4 C15 2.635(6)
Pd4 Pd5 2.7185(6)
Pd4 Pd6 2.7188(5)
Pd4 Pd7 2.7896(6)
Pd4 Co2 2.8102(8)
Pd4 Pd9 2.8263(6)
Pd4 Co4 3.1161(8)
Pd5 C3 1.995(4)
Pd5 C41 2.051(5)
Pd5 Co15 2.6911(8)
Pd5 Pd6 2.7043(5)
Pd5 Co12 2.7997(8)
Pd5 Pd8 2.8171(6)
Pd5 Pd7 2.8287(5)
Pd5 Co14 3.0070(8)
Pd5 Co13 3.1124(8)
Pd6 C2 2.001(4)
Pd6 C41 2.087(5)
Pd6 Co10 2.6853(7)
Pd6 Co7 2.8006(7)
Pd6 Pd9 2.8017(6)
Pd6 Pd8 2.8145(6)
Pd6 Co9 3.0751(8)
Pd7 C37 2.102(5)
Pd7 C10 2.142(5)
Pd7 Co14 2.6410(8)
Pd7 Co3 2.6488(8)
Pd7 Co2 2.8300(8)
Pd8 C34 2.064(5)
Pd8 C25 2.204(5)
Pd8 Co9 2.6676(8)
Pd8 Co13 2.6690(8)
Pd8 Co12 2.7791(8)
Pd9 C22 2.106(5)
Pd9 C13 2.147(5)
Pd9 Co4 2.6124(7)
Pd9 Co8 2.6991(8)
Pd9 Co7 2.7007(7)
Co1 C4 1.776(6)
Co1 C5 1.922(5)
Co1 C1 1.984(5)
Co1 C6 1.985(6)
Co1 C8 2.276(6)
Co1 Co3 2.4902(10)
Co1 Co2 2.5214(10)
Co1 Co4 2.5470(10)
Co1 Co5 2.6440(10)
Co2 C9 1.782(6)
Co2 C1 1.881(5)
Co2 C6 1.884(6)
Co2 C14 1.892(6)
Co2 Co5 2.5169(10)
Co2 Co3 2.7141(10)
Co3 C11 1.813(6)
Co3 C10 1.842(5)
Co3 C1 1.891(5)
Co3 C5 1.910(5)
Co3 Co4 2.7068(9)
Co4 C8 1.818(6)
Co4 C12 1.833(6)
Co4 C13 1.836(5)
Co4 C1 1.920(5)
Co4 Co5 2.7066(10)
Co5 C7 1.801(6)
Co5 C15 1.803(6)
Co5 C1 1.911(5)
Co5 C14 1.975(6)
Co6 C16 1.771(5)
Co6 C18 1.935(5)
Co6 C2 1.959(4)
Co6 C19 2.028(5)
Co6 C17 2.288(6)
Co6 Co8 2.4972(9)
Co6 Co9 2.5214(9)
Co6 Co7 2.5514(10)
Co6 Co10 2.6054(9)
Co7 C21 1.776(6)
Co7 C17 1.815(6)
Co7 C2 1.914(5)
Co7 C26 1.921(5)
Co7 Co10 2.5402(9)
Co7 Co8 2.7192(9)
Co8 C23 1.790(5)
Co8 C22 1.835(6)
Co8 C2 1.908(5)
Co8 C18 1.923(5)
Co8 Co9 2.7560(10)
Co9 C24 1.807(5)
Co9 C25 1.838(5)
Co9 C19 1.877(5)
Co9 C2 1.907(5)
Co9 Co10 2.6869(9)
Co10 C20 1.794(5)
Co10 C27 1.802(5)
Co10 C2 1.915(4)
Co10 C26 1.958(5)
Co11 C28 1.775(5)
Co11 C30 1.935(5)
Co11 C3 1.945(5)
Co11 C29 1.989(5)
Co11 C31 2.430(5)
Co11 Co13 2.4988(9)
Co11 Co12 2.5146(9)
Co11 Co14 2.6103(9)
Co11 Co15 2.6245(10)
Co12 C33 1.768(5)
Co12 C29 1.891(5)
Co12 C3 1.892(4)
Co12 C39 1.903(6)
Co12 Co15 2.5142(9)
Co12 Co13 2.7155(9)
Co13 C35 1.796(5)
Co13 C34 1.847(5)
Co13 C3 1.901(5)
Co13 C30 1.909(5)
Co13 Co14 2.7792(9)
Co14 C31 1.782(5)
Co14 C36 1.850(5)
Co14 C37 1.860(5)
Co14 C3 1.923(4)
Co14 Co15 2.7061(9)
Co15 C32 1.789(6)
Co15 C38 1.791(6)
Co15 C3 1.917(5)
Co15 C39 1.964(5)
C4 O4 1.139(6)
C5 O5 1.173(6)
C6 O6 1.171(6)
C7 O7 1.134(6)
C8 O8 1.146(6)
C9 O9 1.135(7)
C10 O10 1.145(6)
C11 O11 1.138(6)
C12 O12 1.160(6)
C13 O13 1.165(6)
C14 O14 1.164(7)
C15 O15 1.136(6)
C16 O16 1.132(6)
C17 O17 1.144(6)
C18 O18 1.165(6)
C19 O19 1.161(6)
C20 O20 1.146(6)
C21 O21 1.144(7)
C22 O22 1.165(6)
C23 O23 1.160(6)
C24 O24 1.157(6)
C25 O25 1.155(6)
C26 O26 1.151(6)
C27 O27 1.136(6)
C28 O28 1.138(6)
C29 O29 1.169(6)
C30 O30 1.178(6)
C31 O31 1.162(6)
C32 O32 1.142(6)
C33 O33 1.148(6)
C34 O34 1.157(6)
C35 O35 1.155(6)
C36 O36 1.151(6)
C37 O37 1.160(6)
C38 O38 1.138(6)
C39 O39 1.163(6)
C40 O40 1.160(6)
C41 O41 1.169(6)
P1 C102 1.785(3)
P1 C101 1.787(5)
P1 C114 1.787(3)
P1 C108 1.791(3)
C101 H10A 0.9800
C101 H10B 0.9800
C101 H10C 0.9800
C102 C103 1.3900
C102 C107 1.3900
C103 C104 1.3900
C103 H103 0.9500
C104 C105 1.3900
C104 H104 0.9500
C105 C106 1.3900
C105 H105 0.9500
C106 C107 1.3900
C106 H106 0.9500
C107 H107 0.9500
C108 C109 1.3900
C108 C113 1.3900
C109 C110 1.3900
C109 H109 0.9500
C110 C111 1.3900
C110 H110 0.9500
C111 C112 1.3900
C111 H111 0.9500
C112 C113 1.3900
C112 H112 0.9500
C113 H113 0.9500
C114 C115 1.3900
C114 C119 1.3900
C115 C116 1.3900
C115 H115 0.9500
C116 C117 1.3900
C116 H116 0.9500
C117 C118 1.3900
C117 H117 0.9500
C118 C119 1.3900
C118 H118 0.9500
C119 H119 0.9500
P2 C208 1.786(3)
P2 C202 1.786(3)
P2 C201 1.788(6)
P2 C214 1.794(3)
C201 H20A 0.9800
C201 H20B 0.9800
C201 H20C 0.9800
C202 C203 1.3900
C202 C207 1.3900
C203 C204 1.3900
C203 H203 0.9500
C204 C205 1.3900
C204 H204 0.9500
C205 C206 1.3900
C205 H205 0.9500
C206 C207 1.3900
C206 H206 0.9500
C207 H207 0.9500
C208 C209 1.3900
C208 C213 1.3900
C209 C210 1.3900
C209 H209 0.9500
C210 C211 1.3900
C210 H210 0.9500
C211 C212 1.3900
C211 H211 0.9500
C212 C213 1.3900
C212 H212 0.9500
C213 H213 0.9500
C214 C215 1.3900
C214 C219 1.3900
C215 C216 1.3900
C215 H215 0.9500
C216 C217 1.3900
C216 H216 0.9500
C217 C218 1.3900
C217 H217 0.9500
C218 C219 1.3900
C218 H218 0.9500
C219 H219 0.9500
P3 C314 1.773(3)
P3 C308 1.785(3)
P3 C302 1.791(3)
P3 C301 1.798(6)
C301 H30A 0.9800
C301 H30B 0.9800
C301 H30C 0.9800
C302 C303 1.3900
C302 C307 1.3900
C303 C304 1.3900
C303 H303 0.9500
C304 C305 1.3900
C304 H304 0.9500
C305 C306 1.3900
C305 H305 0.9500
C306 C307 1.3900
C306 H306 0.9500
C307 H307 0.9500
C308 C309 1.3900
C308 C313 1.3900
C309 C310 1.3900
C309 H309 0.9500
C310 C311 1.3900
C310 H310 0.9500
C311 C312 1.3900
C311 H311 0.9500
C312 C313 1.3900
C312 H312 0.9500
C313 H313 0.9500
C314 C315 1.3900
C314 C319 1.3900
C315 C316 1.3900
C315 H315 0.9500
C316 C317 1.3900
C316 H316 0.9500
C317 C318 1.3900
C317 H317 0.9500
C318 C319 1.3900
C318 H318 0.9500
C319 H319 0.9500
C401 Cl2 1.715(12)
C401 Cl1 1.750(12)
C401 H40A 0.9900
C401 H40B 0.9900
C411 Cl21 1.710(12)
C411 Cl11 1.730(12)
C411 H41A 0.9900
C411 H41B 0.9900
